data_4105712
loop_
_publ_author_name
'Nicolas Delsuc'
'St\'ephane Massip'
'Jean-Michel L\'eger'
'Brice Kauffmann'
'Ivan Huc'

_publ_section_title
;
 Relative Helix-Helix Conformations in Branched Aromatic Oligoamide
 Foldamers
;
_journal_name_full 'Journal of the American Chemical Society'
_journal_page_first 3165
_journal_page_last 3172
_journal_paper_doi 10.1021/ja110677a
_journal_volume 133
_journal_year 2011
_chemical_formula_sum 'C254 H244 Cl2 N38 O66'
_chemical_formula_weight 4955.73
_chemical_name_systematic
; 
 ? 
;
_space_group_IT_number 2
_symmetry_cell_setting triclinic
_symmetry_space_group_name_Hall '-P 1'
_symmetry_space_group_name_H-M 'P -1'
_atom_sites_solution_hydrogens geom
_atom_sites_solution_primary direct
_atom_sites_solution_secondary difmap
_audit_creation_method SHELXL-97
_cell_angle_alpha 91.736(6)
_cell_angle_beta 106.690(5)
_cell_angle_gamma 97.015(5)
_cell_formula_units_Z 2
_cell_length_a 21.925(4)
_cell_length_b 27.301(5)
_cell_length_c 28.332(6)
_cell_measurement_reflns_used 20440
_cell_measurement_temperature 100(2)
_cell_measurement_theta_max 22.70
_cell_measurement_theta_min 3.48
_cell_volume 16085(5)
_computing_data_collection 'XDS (Kabsch, 2010'
_computing_structure_refinement 'SHELXL-97 (Sheldrick, 1997)'
_computing_structure_solution 'SHELXD-97 (Sheldrick, 1990)'
_diffrn_ambient_temperature 100(2)
_diffrn_measured_fraction_theta_full 0.945
_diffrn_measured_fraction_theta_max 0.945
_diffrn_radiation_source 'EMBL DESY X11'
_diffrn_radiation_type synchrotron
_diffrn_radiation_wavelength 0.84900
_diffrn_reflns_av_R_equivalents 0.2547
_diffrn_reflns_av_sigmaI/netI 0.1004
_diffrn_reflns_limit_h_max 19
_diffrn_reflns_limit_h_min -19
_diffrn_reflns_limit_k_max 24
_diffrn_reflns_limit_k_min -24
_diffrn_reflns_limit_l_max 25
_diffrn_reflns_limit_l_min -25
_diffrn_reflns_number 182422
_diffrn_reflns_theta_full 22.70
_diffrn_reflns_theta_max 22.70
_diffrn_reflns_theta_min 3.48
_exptl_absorpt_coefficient_mu 0.139
_exptl_absorpt_correction_T_max 0.9909
_exptl_absorpt_correction_T_min 0.9864
_exptl_absorpt_correction_type multi-scan
_exptl_crystal_colour yellow
_exptl_crystal_density_diffrn 1.023
_exptl_crystal_description prism
_exptl_crystal_F_000 5192
_exptl_crystal_size_max 0.15
_exptl_crystal_size_mid 0.10
_exptl_crystal_size_min 0.10
_refine_diff_density_max 0.885
_refine_diff_density_min -0.553
_refine_diff_density_rms 0.084
_refine_ls_extinction_coef 0.0086(7)
_refine_ls_extinction_expression Fc^*^=kFc[1+0.001xFc^2^\l^3^/sin(2\q)]^-1/4^
_refine_ls_extinction_method SHELXL
_refine_ls_goodness_of_fit_ref 1.121
_refine_ls_hydrogen_treatment constr
_refine_ls_matrix_type full
_refine_ls_number_parameters 3304
_refine_ls_number_reflns 23921
_refine_ls_number_restraints 3232
_refine_ls_restrained_S_all 1.109
_refine_ls_R_factor_all 0.1989
_refine_ls_R_factor_gt 0.1861
_refine_ls_shift/su_max 0.002
_refine_ls_shift/su_mean 0.000
_refine_ls_structure_factor_coef Fsqd
_refine_ls_weighting_details 'calc w=1/[\s^2^(Fo^2^)+(0.2000P)^2^+65.0000P] where P=(Fo^2^+2Fc^2^)/3'
_refine_ls_weighting_scheme calc
_refine_ls_wR_factor_gt 0.4393
_refine_ls_wR_factor_ref 0.4513
_reflns_number_gt 20440
_reflns_number_total 23921
_reflns_threshold_expression >2sigma(I)
_cod_data_source_file ja110677a_si_003.cif
_cod_data_source_block nd07
_cod_database_code 4105712

loop_
_symmetry_equiv_pos_as_xyz
'x, y, z'
'-x, -y, -z'

loop_
_atom_site_label
_atom_site_type_symbol
_atom_site_fract_x
_atom_site_fract_y
_atom_site_fract_z
_atom_site_U_iso_or_equiv
_atom_site_adp_type
_atom_site_occupancy
_atom_site_symmetry_multiplicity
_atom_site_calc_flag
_atom_site_refinement_flags
C1_1 C 0.4340(6) 0.2399(5) 0.2797(5) 0.098(3) Uani 1 1 d U
H1A_1 H 0.4169 0.2649 0.2964 0.118 Uiso 1 1 calc R
H1B_1 H 0.3998 0.2115 0.2670 0.118 Uiso 1 1 calc R
N2_1 N 0.4916(5) 0.2228(3) 0.3158(4) 0.097(2) Uani 1 1 d U
H2_1 H 0.5276 0.2240 0.3077 0.117 Uiso 1 1 calc R
C3_1 C 0.4905(7) 0.2054(5) 0.3613(5) 0.099(3) Uani 1 1 d U
O4_1 O 0.4398(4) 0.2014(3) 0.3757(3) 0.108(2) Uani 1 1 d U
C5_1 C 0.5582(7) 0.1929(4) 0.3933(5) 0.100(3) Uani 1 1 d U
N6_1 N 0.6053(5) 0.1928(3) 0.3706(4) 0.096(2) Uani 1 1 d U
C7_1 C 0.6672(7) 0.1841(4) 0.4007(5) 0.103(3) Uani 1 1 d U
C8_1 C 0.6802(7) 0.1751(5) 0.4527(5) 0.109(3) Uani 1 1 d U
C9_1 C 0.6271(8) 0.1739(5) 0.4754(5) 0.122(3) Uani 1 1 d DU
C10_1 C 0.5648(7) 0.1840(5) 0.4457(5) 0.111(3) Uani 1 1 d U
H10_1 H 0.5300 0.1848 0.4592 0.133 Uiso 1 1 calc R
O11_1 O 0.6404(5) 0.1651(4) 0.5260(4) 0.144(3) Uani 1 1 d DU
C12_1 C 0.5889(9) 0.1634(8) 0.5488(6) 0.175(4) Uani 1 1 d DU
H12A_1 H 0.5524 0.1391 0.5294 0.210 Uiso 1 1 calc R
H12B_1 H 0.5739 0.1963 0.5477 0.210 Uiso 1 1 calc R
C13_1 C 0.6085(11) 0.1496(8) 0.6021(7) 0.212(5) Uani 1 1 d DU
H13_1 H 0.6542 0.1621 0.6207 0.254 Uiso 1 1 calc R
C14_1 C 0.5612(11) 0.1564(8) 0.6306(8) 0.218(6) Uani 1 1 d DU
H14A_1 H 0.5668 0.1911 0.6428 0.327 Uiso 1 1 calc R
H14B_1 H 0.5688 0.1354 0.6587 0.327 Uiso 1 1 calc R
H14C_1 H 0.5173 0.1470 0.6089 0.327 Uiso 1 1 calc R
C15_1 C 0.5971(12) 0.0949(8) 0.5834(9) 0.246(7) Uani 1 1 d DU
H15A_1 H 0.6257 0.0895 0.5633 0.369 Uiso 1 1 calc R
H15B_1 H 0.5523 0.0861 0.5632 0.369 Uiso 1 1 calc R
H15C_1 H 0.6060 0.0743 0.6116 0.369 Uiso 1 1 calc R
C16_1 C 0.7182(7) 0.1848(4) 0.3764(6) 0.105(3) Uani 1 1 d U
C17_1 C 0.7828(7) 0.1786(5) 0.4048(6) 0.114(3) Uani 1 1 d U
H17_1 H 0.8165 0.1797 0.3899 0.136 Uiso 1 1 calc R
C18_1 C 0.7940(7) 0.1706(5) 0.4561(6) 0.121(3) Uani 1 1 d U
H18_1 H 0.8364 0.1667 0.4748 0.145 Uiso 1 1 calc R
C19_1 C 0.7455(7) 0.1681(5) 0.4811(6) 0.119(3) Uani 1 1 d U
H19_1 H 0.7554 0.1620 0.5151 0.142 Uiso 1 1 calc R
N20_1 N 0.6985(5) 0.1903(3) 0.3233(4) 0.102(3) Uani 1 1 d U
H20_1 H 0.6571 0.1912 0.3103 0.122 Uiso 1 1 calc R
C21_1 C 0.7352(7) 0.1946(4) 0.2889(6) 0.105(3) Uani 1 1 d U
O22_1 O 0.7969(4) 0.1988(3) 0.3013(4) 0.113(3) Uani 1 1 d U
C23_1 C 0.6942(7) 0.1955(4) 0.2337(6) 0.103(3) Uani 1 1 d U
N24_1 N 0.6294(5) 0.1827(3) 0.2225(4) 0.099(3) Uani 1 1 d U
C25_1 C 0.5941(7) 0.1845(5) 0.1738(6) 0.104(3) Uani 1 1 d U
C26_1 C 0.6214(7) 0.1987(5) 0.1347(6) 0.116(3) Uani 1 1 d U
C27_1 C 0.6914(8) 0.2112(5) 0.1470(6) 0.124(3) Uani 1 1 d DU
C28_1 C 0.7265(7) 0.2087(5) 0.1970(6) 0.114(3) Uani 1 1 d U
H28_1 H 0.7721 0.2159 0.2066 0.137 Uiso 1 1 calc R
O29_1 O 0.7166(5) 0.2249(4) 0.1080(4) 0.155(3) Uani 1 1 d DU
C30_1 C 0.7868(8) 0.2393(9) 0.1208(7) 0.197(5) Uani 1 1 d DU
H30A_1 H 0.8075 0.2128 0.1396 0.236 Uiso 1 1 calc R
H30B_1 H 0.7980 0.2695 0.1435 0.236 Uiso 1 1 calc R
C31_1 C 0.8174(13) 0.2495(11) 0.0785(8) 0.256(6) Uani 1 1 d DU
H31_1 H 0.8643 0.2622 0.0881 0.308 Uiso 1 1 calc R
C32_1 C 0.7712(13) 0.2805(9) 0.0445(11) 0.268(8) Uani 1 1 d DU
H32A_1 H 0.7823 0.3153 0.0568 0.402 Uiso 1 1 calc R
H32B_1 H 0.7270 0.2687 0.0440 0.402 Uiso 1 1 calc R
H32C_1 H 0.7750 0.2771 0.0109 0.402 Uiso 1 1 calc R
C33_1 C 0.7973(14) 0.1954(9) 0.0604(11) 0.278(8) Uani 1 1 d DU
H33A_1 H 0.8227 0.1749 0.0841 0.418 Uiso 1 1 calc R
H33B_1 H 0.8045 0.1902 0.0281 0.418 Uiso 1 1 calc R
H33C_1 H 0.7516 0.1863 0.0572 0.418 Uiso 1 1 calc R
C34_1 C 0.5211(7) 0.1693(5) 0.1608(5) 0.108(3) Uani 1 1 d U
C35_1 C 0.4801(8) 0.1732(5) 0.1113(5) 0.117(3) Uani 1 1 d U
H35_1 H 0.4350 0.1638 0.1035 0.140 Uiso 1 1 calc R
C36_1 C 0.5099(8) 0.1924(5) 0.0720(6) 0.124(3) Uani 1 1 d U
H36_1 H 0.4836 0.1974 0.0400 0.148 Uiso 1 1 calc R
C37_1 C 0.5755(8) 0.2023(5) 0.0837(6) 0.123(3) Uani 1 1 d U
H37_1 H 0.5935 0.2121 0.0582 0.148 Uiso 1 1 calc R
N38_1 N 0.4979(5) 0.1499(4) 0.2004(4) 0.104(3) Uani 1 1 d U
H38_1 H 0.5279 0.1499 0.2288 0.125 Uiso 1 1 calc R
C39_1 C 0.4372(8) 0.1314(5) 0.2015(6) 0.109(3) Uani 1 1 d U
O40_1 O 0.3849(5) 0.1325(3) 0.1662(4) 0.120(3) Uani 1 1 d U
C41_1 C 0.4357(7) 0.1070(5) 0.2511(5) 0.106(3) Uani 1 1 d U
N42_1 N 0.4939(5) 0.0942(4) 0.2794(4) 0.100(3) Uani 1 1 d U
C43_1 C 0.4965(6) 0.0760(4) 0.3265(5) 0.098(3) Uani 1 1 d U
C44_1 C 0.4418(6) 0.0728(5) 0.3468(5) 0.107(3) Uani 1 1 d U
C45_1 C 0.3808(6) 0.0858(5) 0.3152(6) 0.113(3) Uani 1 1 d DU
C46_1 C 0.3773(6) 0.1025(5) 0.2669(5) 0.108(3) Uani 1 1 d U
H46_1 H 0.3380 0.1103 0.2458 0.130 Uiso 1 1 calc R
O47_1 O 0.3289(4) 0.0822(4) 0.3347(4) 0.130(3) Uani 1 1 d DU
C48_1 C 0.2682(6) 0.0997(7) 0.3056(6) 0.148(4) Uani 1 1 d DU
H48A_1 H 0.2522 0.0811 0.2729 0.177 Uiso 1 1 calc R
H48B_1 H 0.2769 0.1352 0.3002 0.177 Uiso 1 1 calc R
C49_1 C 0.2172(7) 0.0922(7) 0.3325(6) 0.169(4) Uani 1 1 d DU
H49_1 H 0.2091 0.0564 0.3384 0.203 Uiso 1 1 calc R
C50_1 C 0.1541(7) 0.1091(7) 0.3035(6) 0.179(5) Uani 1 1 d DU
H50A_1 H 0.1221 0.1021 0.3213 0.269 Uiso 1 1 calc R
H50B_1 H 0.1386 0.0915 0.2708 0.269 Uiso 1 1 calc R
H50C_1 H 0.1612 0.1448 0.2999 0.269 Uiso 1 1 calc R
C51_1 C 0.2425(8) 0.1226(8) 0.3820(6) 0.186(5) Uani 1 1 d DU
H51A_1 H 0.2105 0.1180 0.4001 0.279 Uiso 1 1 calc R
H51B_1 H 0.2507 0.1577 0.3762 0.279 Uiso 1 1 calc R
H51C_1 H 0.2825 0.1116 0.4014 0.279 Uiso 1 1 calc R
C52_1 C 0.5585(6) 0.0625(4) 0.3546(5) 0.099(3) Uani 1 1 d U
C53_1 C 0.5660(6) 0.0474(5) 0.4044(5) 0.107(3) Uani 1 1 d U
H53_1 H 0.6062 0.0396 0.4239 0.128 Uiso 1 1 calc R
C54_1 C 0.5117(7) 0.0441(5) 0.4242(6) 0.115(3) Uani 1 1 d U
H54_1 H 0.5171 0.0330 0.4564 0.138 Uiso 1 1 calc R
C55_1 C 0.4516(7) 0.0567(5) 0.3981(6) 0.114(3) Uani 1 1 d U
H55_1 H 0.4176 0.0549 0.4128 0.136 Uiso 1 1 calc R
N56_1 N 0.6065(5) 0.0643(3) 0.3294(4) 0.098(2) Uani 1 1 d U
H56_1 H 0.5924 0.0695 0.2978 0.117 Uiso 1 1 calc R
C57_1 C 0.6728(7) 0.0591(5) 0.3457(6) 0.100(3) Uani 1 1 d U
O58_1 O 0.7031(4) 0.0508(3) 0.3895(4) 0.103(2) Uani 1 1 d U
C59_1 C 0.7056(6) 0.0634(4) 0.3037(5) 0.097(3) Uani 1 1 d U
N60_1 N 0.6638(5) 0.0601(3) 0.2550(4) 0.095(2) Uani 1 1 d U
C61_1 C 0.6919(6) 0.0649(4) 0.2160(5) 0.101(3) Uani 1 1 d U
C62_1 C 0.7626(6) 0.0758(4) 0.2243(5) 0.098(3) Uani 1 1 d U
C63_1 C 0.8040(6) 0.0807(4) 0.2762(5) 0.100(3) Uani 1 1 d DU
C64_1 C 0.7748(6) 0.0733(4) 0.3158(5) 0.099(3) Uani 1 1 d U
H64_1 H 0.8007 0.0749 0.3492 0.119 Uiso 1 1 calc R
O65_1 O 0.8702(4) 0.0918(3) 0.2827(4) 0.109(2) Uani 1 1 d DU
C66_1 C 0.9142(5) 0.1013(5) 0.3327(5) 0.117(3) Uani 1 1 d DU
H66A_1 H 0.9160 0.0703 0.3500 0.141 Uiso 1 1 calc R
H66B_1 H 0.8988 0.1257 0.3516 0.141 Uiso 1 1 calc R
C67_1 C 0.9827(6) 0.1218(5) 0.3296(6) 0.129(3) Uani 1 1 d DU
H67_1 H 0.9971 0.0973 0.3096 0.155 Uiso 1 1 calc R
C68_1 C 0.9832(7) 0.1711(5) 0.3059(6) 0.146(4) Uani 1 1 d DU
H68A_1 H 0.9526 0.1671 0.2727 0.219 Uiso 1 1 calc R
H68B_1 H 1.0264 0.1824 0.3037 0.219 Uiso 1 1 calc R
H68C_1 H 0.9707 0.1957 0.3260 0.219 Uiso 1 1 calc R
C69_1 C 1.0305(6) 0.1294(5) 0.3818(5) 0.141(4) Uani 1 1 d DU
H69A_1 H 1.0312 0.0979 0.3975 0.212 Uiso 1 1 calc R
H69B_1 H 1.0171 0.1538 0.4015 0.212 Uiso 1 1 calc R
H69C_1 H 1.0735 0.1413 0.3797 0.212 Uiso 1 1 calc R
C70_1 C 0.6530(7) 0.0582(5) 0.1630(6) 0.111(3) Uani 1 1 d U
C71_1 C 0.6792(7) 0.0629(5) 0.1243(6) 0.114(3) Uani 1 1 d U
H71_1 H 0.6520 0.0590 0.0913 0.136 Uiso 1 1 calc R
C72_1 C 0.7484(7) 0.0740(5) 0.1340(6) 0.113(3) Uani 1 1 d U
H72_1 H 0.7661 0.0763 0.1071 0.136 Uiso 1 1 calc R
C73_1 C 0.7891(7) 0.0812(5) 0.1825(6) 0.107(3) Uani 1 1 d U
H73_1 H 0.8341 0.0897 0.1883 0.129 Uiso 1 1 calc R
N74_1 N 0.5797(7) 0.0436(5) 0.1514(6) 0.142(3) Uani 1 1 d U
O75_1 O 0.5481(6) 0.0560(5) 0.1774(5) 0.162(4) Uani 1 1 d U
O76_1 O 0.5522(6) 0.0121(5) 0.1149(5) 0.181(4) Uani 1 1 d U
C101_2 C 0.6139(6) 0.3146(4) 0.2132(4) 0.095(3) Uani 1 1 d U
H10A_2 H 0.6309 0.2897 0.1962 0.114 Uiso 1 1 calc R
H10B_2 H 0.6220 0.3470 0.1998 0.114 Uiso 1 1 calc R
N102_2 N 0.6469(5) 0.3177(3) 0.2676(4) 0.095(2) Uani 1 1 d U
H102_2 H 0.6224 0.3165 0.2873 0.115 Uiso 1 1 calc R
C103_2 C 0.7142(6) 0.3223(4) 0.2902(5) 0.093(3) Uani 1 1 d U
O104_2 O 0.7549(4) 0.3257(3) 0.2650(3) 0.101(2) Uani 1 1 d U
C105_2 C 0.7331(6) 0.3194(4) 0.3481(5) 0.094(3) Uani 1 1 d U
N106_2 N 0.6850(5) 0.3201(3) 0.3701(4) 0.092(2) Uani 1 1 d U
C107_2 C 0.7013(6) 0.3152(4) 0.4220(5) 0.093(3) Uani 1 1 d U
C108_2 C 0.7661(6) 0.3102(4) 0.4512(5) 0.096(3) Uani 1 1 d U
C109_2 C 0.8158(6) 0.3109(5) 0.4266(5) 0.102(3) Uani 1 1 d DU
C110_2 C 0.7998(6) 0.3156(4) 0.3748(5) 0.097(3) Uani 1 1 d U
H110_2 H 0.8316 0.3163 0.3580 0.117 Uiso 1 1 calc R
O111_2 O 0.8781(4) 0.3055(3) 0.4549(3) 0.115(2) Uani 1 1 d DU
C112_2 C 0.9300(6) 0.3032(6) 0.4309(5) 0.122(3) Uani 1 1 d DU
H11A_2 H 0.9386 0.3354 0.4172 0.146 Uiso 1 1 calc R
H11B_2 H 0.9154 0.2776 0.4031 0.146 Uiso 1 1 calc R
C113_2 C 0.9925(6) 0.2913(5) 0.4675(6) 0.132(3) Uani 1 1 d DU
H113_2 H 1.0054 0.3171 0.4956 0.159 Uiso 1 1 calc R
C114_2 C 1.0470(7) 0.2938(6) 0.4437(6) 0.140(4) Uani 1 1 d DU
H11C_2 H 1.0541 0.3268 0.4320 0.210 Uiso 1 1 calc R
H11D_2 H 1.0356 0.2690 0.4157 0.210 Uiso 1 1 calc R
H11E_2 H 1.0864 0.2871 0.4681 0.210 Uiso 1 1 calc R
C115_2 C 0.9821(7) 0.2411(5) 0.4885(6) 0.131(4) Uani 1 1 d DU
H11F_2 H 0.9472 0.2406 0.5038 0.196 Uiso 1 1 calc R
H11G_2 H 1.0217 0.2355 0.5134 0.196 Uiso 1 1 calc R
H11H_2 H 0.9706 0.2149 0.4619 0.196 Uiso 1 1 calc R
C116_2 C 0.6494(6) 0.3156(4) 0.4461(5) 0.095(3) Uani 1 1 d U
C117_2 C 0.6616(6) 0.3089(4) 0.4976(5) 0.101(3) Uani 1 1 d U
H117_2 H 0.6279 0.3084 0.5126 0.122 Uiso 1 1 calc R
C118_2 C 0.7259(7) 0.3028(4) 0.5268(5) 0.108(3) Uani 1 1 d U
H118_2 H 0.7342 0.2985 0.5611 0.129 Uiso 1 1 calc R
C119_2 C 0.7786(7) 0.3031(4) 0.5045(5) 0.107(3) Uani 1 1 d U
H119_2 H 0.8204 0.2987 0.5241 0.128 Uiso 1 1 calc R
N120_2 N 0.5875(5) 0.3246(3) 0.4144(4) 0.097(2) Uani 1 1 d U
H120_2 H 0.5873 0.3308 0.3841 0.116 Uiso 1 1 calc R
C121_2 C 0.5278(6) 0.3252(4) 0.4235(5) 0.098(3) Uani 1 1 d U
O122_2 O 0.5165(4) 0.3140(3) 0.4640(3) 0.103(2) Uani 1 1 d U
C123_2 C 0.4741(6) 0.3412(5) 0.3794(5) 0.101(3) Uani 1 1 d U
N124_2 N 0.4935(5) 0.3640(3) 0.3413(4) 0.096(2) Uani 1 1 d U
C125_2 C 0.4456(7) 0.3769(5) 0.2996(5) 0.105(3) Uani 1 1 d U
C126_2 C 0.3755(7) 0.3641(5) 0.2946(6) 0.115(3) Uani 1 1 d U
C127_2 C 0.3570(6) 0.3419(5) 0.3364(6) 0.119(3) Uani 1 1 d DU
C128_2 C 0.4051(7) 0.3306(5) 0.3763(6) 0.112(3) Uani 1 1 d U
H128_2 H 0.3936 0.3154 0.4029 0.135 Uiso 1 1 calc R
O129_2 O 0.2912(4) 0.3325(4) 0.3302(4) 0.138(3) Uani 1 1 d DU
C130_2 C 0.2689(7) 0.3085(7) 0.3688(6) 0.166(4) Uani 1 1 d DU
H13A_2 H 0.2832 0.3300 0.3998 0.199 Uiso 1 1 calc R
H13B_2 H 0.2862 0.2767 0.3754 0.199 Uiso 1 1 calc R
C131_2 C 0.1922(8) 0.2992(8) 0.3489(8) 0.198(5) Uani 1 1 d DU
H131_2 H 0.1784 0.2842 0.3142 0.238 Uiso 1 1 calc R
C132_2 C 0.1671(10) 0.2647(7) 0.3811(9) 0.221(6) Uani 1 1 d DU
H13C_2 H 0.1832 0.2330 0.3796 0.332 Uiso 1 1 calc R
H13D_2 H 0.1200 0.2595 0.3695 0.332 Uiso 1 1 calc R
H13E_2 H 0.1815 0.2791 0.4153 0.332 Uiso 1 1 calc R
C133_2 C 0.1691(9) 0.3491(7) 0.3500(8) 0.199(6) Uani 1 1 d DU
H13F_2 H 0.1862 0.3705 0.3282 0.298 Uiso 1 1 calc R
H13G_2 H 0.1842 0.3643 0.3838 0.298 Uiso 1 1 calc R
H13H_2 H 0.1221 0.3449 0.3386 0.298 Uiso 1 1 calc R
C134_2 C 0.4662(7) 0.4014(5) 0.2604(5) 0.104(3) Uani 1 1 d U
C135_2 C 0.4210(7) 0.4119(5) 0.2172(6) 0.118(3) Uani 1 1 d U
H135_2 H 0.4349 0.4275 0.1918 0.142 Uiso 1 1 calc R
C136_2 C 0.3521(7) 0.3988(6) 0.2110(6) 0.133(4) Uani 1 1 d U
H136_2 H 0.3217 0.4056 0.1814 0.159 Uiso 1 1 calc R
C137_2 C 0.3300(7) 0.3758(6) 0.2495(6) 0.129(4) Uani 1 1 d U
H137_2 H 0.2852 0.3683 0.2452 0.155 Uiso 1 1 calc R
N138_2 N 0.5368(5) 0.4155(3) 0.2731(4) 0.102(3) Uani 1 1 d U
H138_2 H 0.5585 0.4133 0.3042 0.122 Uiso 1 1 calc R
C139_2 C 0.5738(7) 0.4322(5) 0.2413(6) 0.102(3) Uani 1 1 d U
O140_2 O 0.5510(4) 0.4387(3) 0.1951(3) 0.108(2) Uani 1 1 d U
C141_2 C 0.6483(6) 0.4403(4) 0.2688(5) 0.095(3) Uani 1 1 d U
N142_2 N 0.6652(5) 0.4404(3) 0.3188(4) 0.097(2) Uani 1 1 d U
C143_2 C 0.7342(7) 0.4450(4) 0.3443(5) 0.100(3) Uani 1 1 d U
C144_2 C 0.7814(6) 0.4474(4) 0.3166(5) 0.100(3) Uani 1 1 d U
C145_2 C 0.7605(6) 0.4485(4) 0.2626(5) 0.095(3) Uani 1 1 d DU
C146_2 C 0.6946(6) 0.4452(4) 0.2407(5) 0.097(3) Uani 1 1 d U
H146_2 H 0.6790 0.4462 0.2059 0.116 Uiso 1 1 calc R
O147_2 O 0.8066(4) 0.4504(3) 0.2383(3) 0.106(2) Uani 1 1 d DU
C148_2 C 0.7872(6) 0.4495(5) 0.1844(5) 0.118(3) Uani 1 1 d DU
H14A_2 H 0.7637 0.4779 0.1736 0.142 Uiso 1 1 calc R
H14B_2 H 0.7577 0.4187 0.1705 0.142 Uiso 1 1 calc R
C149_2 C 0.8464(7) 0.4523(5) 0.1643(5) 0.134(3) Uani 1 1 d DU
H149_2 H 0.8803 0.4785 0.1848 0.161 Uiso 1 1 calc R
C150_2 C 0.8734(8) 0.4017(5) 0.1705(6) 0.142(4) Uani 1 1 d DU
H15A_2 H 0.8821 0.3934 0.2050 0.213 Uiso 1 1 calc R
H15B_2 H 0.9134 0.4043 0.1612 0.213 Uiso 1 1 calc R
H15C_2 H 0.8418 0.3758 0.1492 0.213 Uiso 1 1 calc R
C151_2 C 0.8329(8) 0.4639(5) 0.1101(5) 0.141(4) Uani 1 1 d DU
H15D_2 H 0.8145 0.4949 0.1052 0.212 Uiso 1 1 calc R
H15E_2 H 0.8025 0.4370 0.0892 0.212 Uiso 1 1 calc R
H15F_2 H 0.8731 0.4671 0.1012 0.212 Uiso 1 1 calc R
C152_2 C 0.7538(6) 0.4471(4) 0.3988(5) 0.098(3) Uani 1 1 d U
C153_2 C 0.8204(6) 0.4483(5) 0.4256(5) 0.107(3) Uani 1 1 d U
H153_2 H 0.8332 0.4483 0.4606 0.128 Uiso 1 1 calc R
C154_2 C 0.8681(7) 0.4496(5) 0.3989(6) 0.110(3) Uani 1 1 d U
H154_2 H 0.9121 0.4503 0.4168 0.132 Uiso 1 1 calc R
C155_2 C 0.8507(6) 0.4500(4) 0.3472(5) 0.105(3) Uani 1 1 d U
H155_2 H 0.8834 0.4520 0.3312 0.126 Uiso 1 1 calc R
N156_2 N 0.7003(5) 0.4466(3) 0.4213(4) 0.100(3) Uani 1 1 d U
H156_2 H 0.6621 0.4480 0.4006 0.119 Uiso 1 1 calc R
C157_2 C 0.7029(7) 0.4441(5) 0.4723(6) 0.112(3) Uani 1 1 d DU
O158_2 O 0.7544(5) 0.4430(4) 0.5075(4) 0.124(3) Uani 1 1 d U
C159_2 C 0.6361(7) 0.4431(5) 0.4796(6) 0.111(3) Uani 1 1 d DU
N160_2 N 0.5882(6) 0.4576(4) 0.4417(4) 0.107(3) Uani 1 1 d U
C161_2 C 0.5247(7) 0.4558(5) 0.4470(5) 0.110(3) Uani 1 1 d U
C162_2 C 0.5096(7) 0.4347(5) 0.4928(6) 0.114(3) Uani 1 1 d U
C163_2 C 0.5636(8) 0.4192(5) 0.5312(6) 0.121(3) Uani 1 1 d DU
C164_2 C 0.6272(7) 0.4256(5) 0.5269(5) 0.117(3) Uani 1 1 d U
H164_2 H 0.6627 0.4191 0.5533 0.140 Uiso 1 1 calc R
O165_2 O 0.5460(6) 0.3995(4) 0.5718(4) 0.142(3) Uani 1 1 d DU
C166_2 C 0.5956(9) 0.3823(7) 0.6113(7) 0.176(4) Uani 1 1 d DU
H16A_2 H 0.6198 0.4113 0.6336 0.211 Uiso 1 1 calc R
H16B_2 H 0.6261 0.3683 0.5966 0.211 Uiso 1 1 calc R
C167_2 C 0.5718(11) 0.3427(8) 0.6432(9) 0.219(5) Uani 1 1 d DU
H167_2 H 0.6089 0.3302 0.6670 0.263 Uiso 1 1 calc R
C168_2 C 0.5270(12) 0.3004(8) 0.6096(8) 0.235(7) Uani 1 1 d DU
H16C_2 H 0.5517 0.2815 0.5936 0.352 Uiso 1 1 calc R
H16D_2 H 0.4938 0.3139 0.5843 0.352 Uiso 1 1 calc R
H16E_2 H 0.5066 0.2787 0.6292 0.352 Uiso 1 1 calc R
C169_2 C 0.5345(12) 0.3693(8) 0.6697(8) 0.227(6) Uani 1 1 d DU
H16F_2 H 0.5615 0.3990 0.6881 0.341 Uiso 1 1 calc R
H16G_2 H 0.5208 0.3476 0.6927 0.341 Uiso 1 1 calc R
H16H_2 H 0.4965 0.3789 0.6457 0.341 Uiso 1 1 calc R
C170_2 C 0.4720(7) 0.4728(5) 0.4097(6) 0.111(3) Uani 1 1 d U
C171_2 C 0.4081(7) 0.4652(5) 0.4125(6) 0.121(3) Uani 1 1 d U
H171_2 H 0.3741 0.4752 0.3869 0.145 Uiso 1 1 calc R
C172_2 C 0.3946(8) 0.4418(5) 0.4553(6) 0.121(3) Uani 1 1 d U
H172_2 H 0.3515 0.4356 0.4565 0.145 Uiso 1 1 calc R
C173_2 C 0.4423(8) 0.4290(5) 0.4928(6) 0.119(3) Uani 1 1 d U
H173_2 H 0.4318 0.4157 0.5205 0.143 Uiso 1 1 calc R
N174_2 N 0.4853(7) 0.4992(5) 0.3655(5) 0.120(3) Uani 1 1 d U
O175_2 O 0.4431(5) 0.4954(4) 0.3254(4) 0.129(3) Uani 1 1 d U
O176_2 O 0.5383(5) 0.5284(4) 0.3745(4) 0.126(3) Uani 1 1 d U
C201_3 C 0.1246(6) 0.2381(5) -0.0833(5) 0.096(3) Uani 1 1 d U
H20A_3 H 0.0930 0.2102 -0.0800 0.115 Uiso 1 1 calc R
H20B_3 H 0.1230 0.2662 -0.0610 0.115 Uiso 1 1 calc R
N202_3 N 0.1068(5) 0.2527(3) -0.1354(4) 0.094(2) Uani 1 1 d U
H202_3 H 0.1360 0.2524 -0.1511 0.112 Uiso 1 1 calc R
C203_3 C 0.0489(7) 0.2665(5) -0.1607(5) 0.101(3) Uani 1 1 d U
O204_3 O 0.0017(4) 0.2674(3) -0.1415(3) 0.116(3) Uani 1 1 d U
C205_3 C 0.0427(6) 0.2783(4) -0.2153(5) 0.099(3) Uani 1 1 d U
N206_3 N 0.0990(5) 0.2843(3) -0.2274(4) 0.098(3) Uani 1 1 d U
C207_3 C 0.0951(7) 0.2926(4) -0.2779(5) 0.107(3) Uani 1 1 d U
C208_3 C 0.0321(7) 0.2944(5) -0.3162(6) 0.116(3) Uani 1 1 d U
C209_3 C -0.0260(7) 0.2884(5) -0.3007(6) 0.122(3) Uani 1 1 d DU
C210_3 C -0.0199(7) 0.2805(5) -0.2496(5) 0.109(3) Uani 1 1 d U
H210_3 H -0.0571 0.2768 -0.2385 0.131 Uiso 1 1 calc R
O211_3 O -0.0832(5) 0.2903(4) -0.3383(4) 0.145(3) Uani 1 1 d DU
C212_3 C -0.1416(8) 0.2910(7) -0.3236(7) 0.174(5) Uani 1 1 d DU
H21A_3 H -0.1714 0.3084 -0.3484 0.209 Uiso 1 1 calc R
H21B_3 H -0.1302 0.3110 -0.2918 0.209 Uiso 1 1 calc R
C213_3 C -0.1773(9) 0.2420(7) -0.3178(8) 0.200(5) Uani 1 1 d DU
H213_3 H -0.1512 0.2243 -0.2904 0.240 Uiso 1 1 calc R
C214_3 C -0.1974(10) 0.2099(8) -0.3689(7) 0.205(6) Uani 1 1 d DU
H21C_3 H -0.2201 0.1776 -0.3654 0.307 Uiso 1 1 calc R
H21D_3 H -0.1588 0.2052 -0.3784 0.307 Uiso 1 1 calc R
H21E_3 H -0.2257 0.2271 -0.3943 0.307 Uiso 1 1 calc R
C215_3 C -0.2428(10) 0.2510(9) -0.3093(8) 0.219(7) Uani 1 1 d DU
H21F_3 H -0.2345 0.2701 -0.2777 0.329 Uiso 1 1 calc R
H21G_3 H -0.2684 0.2191 -0.3087 0.329 Uiso 1 1 calc R
H21H_3 H -0.2665 0.2694 -0.3361 0.329 Uiso 1 1 calc R
C216_3 C 0.1568(7) 0.2994(5) -0.2912(5) 0.108(3) Uani 1 1 d U
C217_3 C 0.1534(7) 0.3046(5) -0.3432(5) 0.118(3) Uani 1 1 d U
H217_3 H 0.1917 0.3073 -0.3528 0.141 Uiso 1 1 calc R
C218_3 C 0.0923(8) 0.3059(5) -0.3802(6) 0.127(4) Uani 1 1 d U
H218_3 H 0.0914 0.3096 -0.4136 0.153 Uiso 1 1 calc R
C219_3 C 0.0331(8) 0.3016(5) -0.3676(6) 0.125(4) Uani 1 1 d U
H219_3 H -0.0060 0.3035 -0.3925 0.150 Uiso 1 1 calc R
N220_3 N 0.2163(5) 0.3004(3) -0.2506(4) 0.101(3) Uani 1 1 d U
H220_3 H 0.2106 0.2974 -0.2212 0.121 Uiso 1 1 calc R
C221_3 C 0.2793(7) 0.3054(4) -0.2506(5) 0.099(3) Uani 1 1 d U
O222_3 O 0.2964(4) 0.3059(3) -0.2915(3) 0.111(2) Uani 1 1 d U
C223_3 C 0.3293(7) 0.3086(4) -0.1986(5) 0.102(3) Uani 1 1 d U
N224_3 N 0.3082(5) 0.3193(3) -0.1588(4) 0.101(3) Uani 1 1 d U
C225_3 C 0.3538(7) 0.3191(5) -0.1108(5) 0.105(3) Uani 1 1 d U
C226_3 C 0.4203(7) 0.3092(5) -0.1033(6) 0.114(3) Uani 1 1 d U
C227_3 C 0.4402(7) 0.2998(5) -0.1480(6) 0.119(3) Uani 1 1 d DU
C228_3 C 0.3964(7) 0.2998(5) -0.1947(6) 0.111(3) Uani 1 1 d U
H228_3 H 0.4090 0.2943 -0.2236 0.133 Uiso 1 1 calc R
O229_3 O 0.5043(5) 0.2918(4) -0.1389(4) 0.144(3) Uani 1 1 d DU
C230_3 C 0.5287(8) 0.2816(8) -0.1804(7) 0.180(4) Uani 1 1 d DU
H23A_3 H 0.5264 0.3110 -0.2002 0.216 Uiso 1 1 calc R
H23B_3 H 0.4996 0.2538 -0.2016 0.216 Uiso 1 1 calc R
C231_3 C 0.5968(9) 0.2690(9) -0.1681(9) 0.219(5) Uani 1 1 d DU
H231_3 H 0.6063 0.2445 -0.1424 0.262 Uiso 1 1 calc R
C232_3 C 0.6190(10) 0.2569(9) -0.2142(8) 0.225(6) Uani 1 1 d DU
H23C_3 H 0.5994 0.2235 -0.2284 0.338 Uiso 1 1 calc R
H23D_3 H 0.6660 0.2586 -0.2042 0.338 Uiso 1 1 calc R
H23E_3 H 0.6058 0.2809 -0.2388 0.338 Uiso 1 1 calc R
C233_3 C 0.6274(11) 0.3214(8) -0.1494(9) 0.241(7) Uani 1 1 d DU
H23F_3 H 0.6145 0.3311 -0.1205 0.362 Uiso 1 1 calc R
H23G_3 H 0.6133 0.3439 -0.1755 0.362 Uiso 1 1 calc R
H23H_3 H 0.6743 0.3231 -0.1402 0.362 Uiso 1 1 calc R
C234_3 C 0.3306(7) 0.3312(5) -0.0667(5) 0.106(3) Uani 1 1 d U
C235_3 C 0.3718(7) 0.3283(5) -0.0185(6) 0.114(3) Uani 1 1 d U
H235_3 H 0.3566 0.3345 0.0090 0.137 Uiso 1 1 calc R
C236_3 C 0.4365(7) 0.3162(5) -0.0099(6) 0.124(4) Uani 1 1 d U
H236_3 H 0.4630 0.3149 0.0230 0.149 Uiso 1 1 calc R
C237_3 C 0.4613(7) 0.3061(5) -0.0509(6) 0.123(3) Uani 1 1 d U
H237_3 H 0.5034 0.2975 -0.0448 0.147 Uiso 1 1 calc R
N238_3 N 0.2666(5) 0.3469(4) -0.0791(4) 0.104(3) Uani 1 1 d U
H238_3 H 0.2476 0.3482 -0.1108 0.125 Uiso 1 1 calc R
C239_3 C 0.2315(7) 0.3601(5) -0.0478(6) 0.111(3) Uani 1 1 d U
O240_3 O 0.2510(5) 0.3570(3) 0.0000(4) 0.125(3) Uani 1 1 d U
C241_3 C 0.1663(7) 0.3762(5) -0.0741(6) 0.113(3) Uani 1 1 d U
N242_3 N 0.1570(5) 0.3869(4) -0.1224(4) 0.106(3) Uani 1 1 d U
C243_3 C 0.0947(7) 0.3999(5) -0.1483(6) 0.108(3) Uani 1 1 d U
C244_3 C 0.0431(7) 0.4011(5) -0.1264(6) 0.122(3) Uani 1 1 d U
C245_3 C 0.0553(8) 0.3910(6) -0.0748(7) 0.137(3) Uani 1 1 d DU
C246_3 C 0.1188(8) 0.3785(5) -0.0463(6) 0.125(3) Uani 1 1 d U
H246_3 H 0.1285 0.3724 -0.0123 0.150 Uiso 1 1 calc R
O247_3 O 0.0066(6) 0.3956(5) -0.0536(5) 0.172(3) Uani 1 1 d DU
C248_3 C 0.0162(10) 0.3867(9) -0.0012(7) 0.207(5) Uani 1 1 d DU
H24A_3 H 0.0513 0.4111 0.0197 0.248 Uiso 1 1 calc R
H24B_3 H 0.0281 0.3532 0.0052 0.248 Uiso 1 1 calc R
C249_3 C -0.0484(12) 0.3916(10) 0.0114(9) 0.246(6) Uani 1 1 d DU
H249_3 H -0.0860 0.3696 -0.0110 0.295 Uiso 1 1 calc R
C250_3 C -0.0358(13) 0.3801(10) 0.0658(9) 0.262(7) Uani 1 1 d DU
H25A_3 H -0.0304 0.3451 0.0691 0.392 Uiso 1 1 calc R
H25B_3 H -0.0723 0.3869 0.0771 0.392 Uiso 1 1 calc R
H25C_3 H 0.0034 0.4008 0.0858 0.392 Uiso 1 1 calc R
C251_3 C -0.0571(14) 0.4468(10) 0.0091(9) 0.266(7) Uani 1 1 d DU
H25D_3 H -0.0600 0.4570 -0.0242 0.399 Uiso 1 1 calc R
H25E_3 H -0.0202 0.4666 0.0329 0.399 Uiso 1 1 calc R
H25F_3 H -0.0966 0.4518 0.0171 0.399 Uiso 1 1 calc R
C252_3 C 0.0865(7) 0.4107(5) -0.2000(6) 0.109(3) Uani 1 1 d U
C253_3 C 0.0249(7) 0.4203(5) -0.2314(6) 0.123(3) Uani 1 1 d U
H253_3 H 0.0185 0.4253 -0.2654 0.147 Uiso 1 1 calc R
C254_3 C -0.0284(8) 0.4221(5) -0.2082(7) 0.132(4) Uani 1 1 d U
H254_3 H -0.0688 0.4297 -0.2277 0.158 Uiso 1 1 calc R
C255_3 C -0.0199(8) 0.4126(5) -0.1573(6) 0.131(4) Uani 1 1 d U
H255_3 H -0.0545 0.4137 -0.1435 0.157 Uiso 1 1 calc R
N256_3 N 0.1431(5) 0.4140(3) -0.2171(4) 0.105(3) Uani 1 1 d U
H256_3 H 0.1784 0.4092 -0.1944 0.127 Uiso 1 1 calc R
C257_3 C 0.1516(7) 0.4237(5) -0.2645(6) 0.108(3) Uani 1 1 d DU
O258_3 O 0.1056(5) 0.4285(3) -0.3021(4) 0.121(3) Uani 1 1 d U
C259_3 C 0.2223(6) 0.4278(4) -0.2644(6) 0.104(3) Uani 1 1 d DU
N260_3 N 0.2698(6) 0.4308(3) -0.2187(4) 0.105(3) Uani 1 1 d U
C261_3 C 0.3368(7) 0.4345(4) -0.2187(5) 0.103(3) Uani 1 1 d U
C262_3 C 0.3533(7) 0.4323(4) -0.2649(6) 0.108(3) Uani 1 1 d U
C263_3 C 0.3011(8) 0.4280(5) -0.3119(5) 0.108(3) Uani 1 1 d DU
C264_3 C 0.2376(7) 0.4274(4) -0.3122(5) 0.108(3) Uani 1 1 d U
H264_3 H 0.2045 0.4268 -0.3424 0.130 Uiso 1 1 calc R
O265_3 O 0.3213(5) 0.4242(3) -0.3548(4) 0.127(3) Uani 1 1 d DU
C266_3 C 0.2716(7) 0.4142(6) -0.4020(5) 0.138(4) Uani 1 1 d DU
H26A_3 H 0.2523 0.4445 -0.4122 0.166 Uiso 1 1 calc R
H26B_3 H 0.2372 0.3883 -0.3992 0.166 Uiso 1 1 calc R
C267_3 C 0.3032(8) 0.3965(6) -0.4404(6) 0.160(4) Uani 1 1 d DU
H267_3 H 0.3371 0.4232 -0.4435 0.192 Uiso 1 1 calc R
C268_3 C 0.3330(8) 0.3485(7) -0.4277(6) 0.174(5) Uani 1 1 d DU
H26C_3 H 0.3677 0.3543 -0.3965 0.261 Uiso 1 1 calc R
H26D_3 H 0.3505 0.3382 -0.4541 0.261 Uiso 1 1 calc R
H26E_3 H 0.2999 0.3223 -0.4245 0.261 Uiso 1 1 calc R
C269_3 C 0.2508(8) 0.3858(7) -0.4903(6) 0.176(5) Uani 1 1 d DU
H26F_3 H 0.2323 0.4161 -0.5004 0.265 Uiso 1 1 calc R
H26G_3 H 0.2170 0.3602 -0.4871 0.265 Uiso 1 1 calc R
H26H_3 H 0.2697 0.3741 -0.5153 0.265 Uiso 1 1 calc R
C270_3 C 0.3883(7) 0.4403(5) -0.1709(6) 0.112(3) Uani 1 1 d U
C271_3 C 0.4531(7) 0.4406(5) -0.1704(6) 0.115(3) Uani 1 1 d U
H271_3 H 0.4859 0.4438 -0.1398 0.137 Uiso 1 1 calc R
C272_3 C 0.4702(8) 0.4361(5) -0.2163(6) 0.120(3) Uani 1 1 d U
H272_3 H 0.5138 0.4351 -0.2152 0.144 Uiso 1 1 calc R
C273_3 C 0.4230(7) 0.4332(5) -0.2620(6) 0.116(3) Uani 1 1 d U
H273_3 H 0.4352 0.4318 -0.2916 0.139 Uiso 1 1 calc R
N274_3 N 0.3766(7) 0.4489(5) -0.1220(5) 0.123(3) Uani 1 1 d U
O275_3 O 0.4145(5) 0.4352(4) -0.0825(4) 0.134(3) Uani 1 1 d U
O276_3 O 0.3293(5) 0.4706(4) -0.1213(4) 0.139(3) Uani 1 1 d U
C301_4 C 0.3093(6) 0.1874(5) -0.1380(5) 0.098(3) Uani 1 1 d U
H30A_4 H 0.3410 0.2158 -0.1398 0.118 Uiso 1 1 calc R
H30B_4 H 0.3315 0.1576 -0.1323 0.118 Uiso 1 1 calc R
N302_4 N 0.2553(5) 0.1793(3) -0.1859(4) 0.097(2) Uani 1 1 d U
H302_4 H 0.2156 0.1749 -0.1841 0.116 Uiso 1 1 calc R
C303_4 C 0.2637(7) 0.1782(4) -0.2316(5) 0.097(3) Uani 1 1 d U
O304_4 O 0.3195(4) 0.1835(3) -0.2394(3) 0.103(2) Uani 1 1 d U
C305_4 C 0.1982(7) 0.1735(4) -0.2755(5) 0.101(3) Uani 1 1 d U
N306_4 N 0.1432(5) 0.1645(3) -0.2624(4) 0.098(2) Uani 1 1 d U
C307_4 C 0.0841(7) 0.1606(4) -0.3013(5) 0.103(3) Uani 1 1 d U
C308_4 C 0.0824(8) 0.1677(5) -0.3520(6) 0.117(3) Uani 1 1 d U
C309_4 C 0.1424(8) 0.1758(5) -0.3646(5) 0.127(3) Uani 1 1 d DU
C310_4 C 0.2020(7) 0.1788(5) -0.3267(5) 0.113(3) Uani 1 1 d U
H310_4 H 0.2420 0.1838 -0.3337 0.136 Uiso 1 1 calc R
O311_4 O 0.1377(6) 0.1816(4) -0.4140(4) 0.160(3) Uani 1 1 d DU
C312_4 C 0.1962(9) 0.1918(8) -0.4298(7) 0.195(5) Uani 1 1 d DU
H31A_4 H 0.2275 0.1703 -0.4122 0.233 Uiso 1 1 calc R
H31B_4 H 0.2155 0.2265 -0.4190 0.233 Uiso 1 1 calc R
C313_4 C 0.1875(11) 0.1840(8) -0.4853(7) 0.220(5) Uani 1 1 d DU
H313_4 H 0.1576 0.2060 -0.5046 0.264 Uiso 1 1 calc R
C314_4 C 0.2534(10) 0.1953(9) -0.4912(9) 0.233(7) Uani 1 1 d DU
H31C_4 H 0.2683 0.2308 -0.4842 0.349 Uiso 1 1 calc R
H31D_4 H 0.2520 0.1857 -0.5251 0.349 Uiso 1 1 calc R
H31E_4 H 0.2830 0.1768 -0.4682 0.349 Uiso 1 1 calc R
C315_4 C 0.1618(10) 0.1295(8) -0.5002(8) 0.224(7) Uani 1 1 d DU
H31F_4 H 0.1189 0.1221 -0.4959 0.336 Uiso 1 1 calc R
H31G_4 H 0.1909 0.1089 -0.4794 0.336 Uiso 1 1 calc R
H31H_4 H 0.1592 0.1224 -0.5349 0.336 Uiso 1 1 calc R
C316_4 C 0.0232(7) 0.1525(4) -0.2872(5) 0.104(3) Uani 1 1 d U
C317_4 C -0.0374(7) 0.1510(5) -0.3225(6) 0.117(3) Uani 1 1 d U
H317_4 H -0.0756 0.1462 -0.3128 0.140 Uiso 1 1 calc R
C318_4 C -0.0408(8) 0.1571(5) -0.3757(6) 0.132(4) Uani 1 1 d U
H318_4 H -0.0813 0.1565 -0.3999 0.158 Uiso 1 1 calc R
C319_4 C 0.0173(8) 0.1639(5) -0.3896(6) 0.129(4) Uani 1 1 d U
H319_4 H 0.0148 0.1661 -0.4235 0.155 Uiso 1 1 calc R
N320_4 N 0.0312(5) 0.1434(3) -0.2359(4) 0.101(3) Uani 1 1 d U
H320_4 H 0.0708 0.1407 -0.2186 0.121 Uiso 1 1 calc R
C321_4 C -0.0145(7) 0.1380(5) -0.2087(6) 0.108(3) Uani 1 1 d U
O322_4 O -0.0730(4) 0.1431(3) -0.2245(4) 0.120(3) Uani 1 1 d U
C323_4 C 0.0171(6) 0.1231(5) -0.1535(5) 0.104(3) Uani 1 1 d U
N324_4 N 0.0788(5) 0.1094(3) -0.1412(4) 0.096(2) Uani 1 1 d U
C325_4 C 0.1058(6) 0.0981(4) -0.0926(5) 0.098(3) Uani 1 1 d U
C326_4 C 0.0732(6) 0.1010(5) -0.0538(5) 0.105(3) Uani 1 1 d U
C327_4 C 0.0053(7) 0.1111(5) -0.0695(6) 0.119(3) Uani 1 1 d DU
C328_4 C -0.0209(7) 0.1236(5) -0.1180(6) 0.112(3) Uani 1 1 d U
H328_4 H -0.0631 0.1325 -0.1282 0.135 Uiso 1 1 calc R
O329_4 O -0.0256(5) 0.1101(4) -0.0328(4) 0.143(3) Uani 1 1 d DU
C330_4 C -0.0926(8) 0.1188(8) -0.0460(7) 0.182(4) Uani 1 1 d DU
H33A_4 H -0.1153 0.1010 -0.0785 0.219 Uiso 1 1 calc R
H33B_4 H -0.0937 0.1546 -0.0502 0.219 Uiso 1 1 calc R
C331_4 C -0.1299(12) 0.1034(9) -0.0100(8) 0.222(5) Uani 1 1 d DU
H331_4 H -0.1744 0.1121 -0.0222 0.267 Uiso 1 1 calc R
C332_4 C -0.1326(11) 0.0498(8) -0.0030(9) 0.228(7) Uani 1 1 d DU
H33C_4 H -0.1558 0.0311 -0.0344 0.342 Uiso 1 1 calc R
H33D_4 H -0.1549 0.0415 0.0217 0.342 Uiso 1 1 calc R
H33E_4 H -0.0888 0.0413 0.0083 0.342 Uiso 1 1 calc R
C333_4 C -0.0932(12) 0.1344(8) 0.0369(9) 0.243(7) Uani 1 1 d DU
H33F_4 H -0.0836 0.1687 0.0291 0.364 Uiso 1 1 calc R
H33G_4 H -0.0530 0.1213 0.0522 0.364 Uiso 1 1 calc R
H33H_4 H -0.1194 0.1333 0.0598 0.364 Uiso 1 1 calc R
C334_4 C 0.1703(6) 0.0831(4) -0.0795(5) 0.097(3) Uani 1 1 d U
C335_4 C 0.2025(7) 0.0765(5) -0.0304(5) 0.105(3) Uani 1 1 d U
H335_4 H 0.2447 0.0675 -0.0219 0.126 Uiso 1 1 calc R
C336_4 C 0.1712(7) 0.0833(5) 0.0080(5) 0.111(3) Uani 1 1 d U
H336_4 H 0.1945 0.0812 0.0416 0.133 Uiso 1 1 calc R
C337_4 C 0.1081(7) 0.0929(5) -0.0036(5) 0.106(3) Uani 1 1 d U
H337_4 H 0.0875 0.0942 0.0217 0.128 Uiso 1 1 calc R
N338_4 N 0.1956(5) 0.0755(3) -0.1229(4) 0.097(2) Uani 1 1 d U
H338_4 H 0.1684 0.0791 -0.1518 0.116 Uiso 1 1 calc R
C339_4 C 0.2553(7) 0.0637(5) -0.1250(6) 0.099(3) Uani 1 1 d U
O340_4 O 0.3046(4) 0.0614(3) -0.0865(3) 0.106(2) Uani 1 1 d U
C341_4 C 0.2595(6) 0.0568(4) -0.1782(5) 0.096(3) Uani 1 1 d U
N342_4 N 0.2008(5) 0.0485(3) -0.2144(4) 0.094(2) Uani 1 1 d U
C343_4 C 0.2025(6) 0.0480(4) -0.2649(5) 0.094(3) Uani 1 1 d U
C344_4 C 0.2609(6) 0.0564(4) -0.2789(5) 0.098(3) Uani 1 1 d U
C345_4 C 0.3231(6) 0.0652(4) -0.2390(5) 0.102(3) Uani 1 1 d DU
C346_4 C 0.3207(6) 0.0642(4) -0.1892(5) 0.097(3) Uani 1 1 d U
H346_4 H 0.3596 0.0684 -0.1628 0.116 Uiso 1 1 calc R
O347_4 O 0.3785(4) 0.0740(3) -0.2534(4) 0.117(2) Uani 1 1 d DU
C348_4 C 0.4397(6) 0.0880(6) -0.2172(6) 0.140(4) Uani 1 1 d DU
H34A_4 H 0.4491 0.0613 -0.1944 0.168 Uiso 1 1 calc R
H34B_4 H 0.4383 0.1183 -0.1975 0.168 Uiso 1 1 calc R
C349_4 C 0.4939(7) 0.0980(6) -0.2428(6) 0.162(4) Uani 1 1 d DU
H349_4 H 0.4861 0.1265 -0.2640 0.194 Uiso 1 1 calc R
C350_4 C 0.4959(7) 0.0521(6) -0.2744(7) 0.168(5) Uani 1 1 d DU
H35A_4 H 0.4569 0.0464 -0.3026 0.252 Uiso 1 1 calc R
H35B_4 H 0.4983 0.0233 -0.2544 0.252 Uiso 1 1 calc R
H35C_4 H 0.5338 0.0573 -0.2863 0.252 Uiso 1 1 calc R
C351_4 C 0.5600(7) 0.1098(7) -0.2028(6) 0.180(5) Uani 1 1 d DU
H35D_4 H 0.5610 0.1403 -0.1833 0.270 Uiso 1 1 calc R
H35E_4 H 0.5943 0.1140 -0.2187 0.270 Uiso 1 1 calc R
H35F_4 H 0.5664 0.0824 -0.1810 0.270 Uiso 1 1 calc R
C352_4 C 0.1392(6) 0.0364(4) -0.3027(5) 0.097(3) Uani 1 1 d U
C353_4 C 0.1369(7) 0.0368(4) -0.3546(5) 0.107(3) Uani 1 1 d U
H353_4 H 0.0969 0.0311 -0.3797 0.128 Uiso 1 1 calc R
C354_4 C 0.1957(7) 0.0459(5) -0.3670(6) 0.108(3) Uani 1 1 d U
H354_4 H 0.1937 0.0449 -0.4010 0.130 Uiso 1 1 calc R
C355_4 C 0.2554(7) 0.0563(4) -0.3323(5) 0.104(3) Uani 1 1 d U
H355_4 H 0.2929 0.0633 -0.3427 0.125 Uiso 1 1 calc R
N356_4 N 0.0845(5) 0.0262(3) -0.2834(4) 0.098(3) Uani 1 1 d U
H356_4 H 0.0948 0.0230 -0.2513 0.117 Uiso 1 1 calc R
C357_4 C 0.0172(7) 0.0204(5) -0.3075(6) 0.112(3) Uani 1 1 d U
O358_4 O -0.0080(4) 0.0234(3) -0.3549(4) 0.122(3) Uani 1 1 d U
C359_4 C -0.0233(7) 0.0129(5) -0.2715(6) 0.108(3) Uani 1 1 d U
N360_4 N 0.0058(5) -0.0064(4) -0.2274(5) 0.109(3) Uani 1 1 d U
C361_4 C -0.0295(7) -0.0127(5) -0.1924(6) 0.120(3) Uani 1 1 d U
C362_4 C -0.0945(7) 0.0012(5) -0.2014(6) 0.127(3) Uani 1 1 d U
C363_4 C -0.1235(6) 0.0228(5) -0.2497(6) 0.122(3) Uani 1 1 d DU
C364_4 C -0.0875(6) 0.0265(5) -0.2845(6) 0.115(3) Uani 1 1 d U
H364_4 H -0.1056 0.0380 -0.3161 0.138 Uiso 1 1 calc R
O365_4 O -0.1838(4) 0.0367(4) -0.2553(4) 0.138(3) Uani 1 1 d DU
C366_4 C -0.2108(7) 0.0663(6) -0.2960(7) 0.152(4) Uani 1 1 d DU
H36A_4 H -0.2236 0.0457 -0.3276 0.183 Uiso 1 1 calc R
H36B_4 H -0.1780 0.0940 -0.2978 0.183 Uiso 1 1 calc R
C367_4 C -0.2703(7) 0.0870(6) -0.2881(8) 0.172(4) Uani 1 1 d DU
H367_4 H -0.2863 0.1087 -0.3156 0.207 Uiso 1 1 calc R
C368_4 C -0.3255(7) 0.0461(6) -0.2894(8) 0.184(5) Uani 1 1 d DU
H36C_4 H -0.3371 0.0259 -0.3206 0.276 Uiso 1 1 calc R
H36D_4 H -0.3628 0.0611 -0.2866 0.276 Uiso 1 1 calc R
H36E_4 H -0.3118 0.0253 -0.2617 0.276 Uiso 1 1 calc R
C369_4 C -0.2514(7) 0.1189(6) -0.2397(7) 0.176(5) Uani 1 1 d DU
H36F_4 H -0.2149 0.1439 -0.2387 0.265 Uiso 1 1 calc R
H36G_4 H -0.2392 0.0979 -0.2119 0.265 Uiso 1 1 calc R
H36H_4 H -0.2879 0.1352 -0.2373 0.265 Uiso 1 1 calc R
C370_4 C -0.0011(7) -0.0343(6) -0.1450(7) 0.133(3) Uani 1 1 d U
C371_4 C -0.0319(8) -0.0401(6) -0.1079(7) 0.148(4) Uani 1 1 d U
H371_4 H -0.0117 -0.0522 -0.0770 0.178 Uiso 1 1 calc R
C372_4 C -0.1013(8) -0.0257(6) -0.1204(7) 0.152(4) Uani 1 1 d U
H372_4 H -0.1249 -0.0313 -0.0973 0.182 Uiso 1 1 calc R
C373_4 C -0.1291(8) -0.0054(6) -0.1632(7) 0.140(4) Uani 1 1 d U
H373_4 H -0.1704 0.0046 -0.1688 0.169 Uiso 1 1 calc R
N374_4 N 0.0619(8) -0.0508(6) -0.1352(7) 0.161(4) Uani 1 1 d U
O375_4 O 0.0627(6) -0.0928(6) -0.1514(7) 0.204(4) Uani 1 1 d U
O376_4 O 0.1096(6) -0.0255(5) -0.1221(6) 0.185(4) Uani 1 1 d U
N401_5 N 0.5218(5) 0.2786(3) 0.2440(4) 0.094(2) Uani 1 1 d U
C402_5 C 0.4555(7) 0.2630(4) 0.2354(5) 0.096(3) Uani 1 1 d U
C403_5 C 0.4065(7) 0.2698(5) 0.1910(5) 0.102(3) Uani 1 1 d U
H403_5 H 0.3621 0.2611 0.1878 0.123 Uiso 1 1 calc R
C404_5 C 0.4279(7) 0.2904(5) 0.1512(5) 0.104(3) Uani 1 1 d U
C405_5 C 0.4934(6) 0.3063(4) 0.1583(5) 0.099(3) Uani 1 1 d U
H405_5 H 0.5071 0.3215 0.1327 0.118 Uiso 1 1 calc R
C406_5 C 0.5393(6) 0.2996(4) 0.2039(5) 0.095(3) Uani 1 1 d U
O407_5 O 0.3835(5) 0.2966(3) 0.1032(3) 0.117(2) Uani 1 1 d U
C408_5 C 0.3141(7) 0.2751(5) 0.0936(5) 0.118(3) Uani 1 1 d DU
H40A_5 H 0.2876 0.2886 0.0637 0.142 Uiso 1 1 calc R
H40B_5 H 0.2991 0.2848 0.1219 0.142 Uiso 1 1 calc R
C409_5 C 0.3055(7) 0.2173(4) 0.0862(5) 0.112(3) Uani 1 1 d DU
H40C_5 H 0.3298 0.2040 0.1171 0.135 Uiso 1 1 calc R
H40D_5 H 0.2595 0.2044 0.0800 0.135 Uiso 1 1 calc R
O410_5 O 0.3276(4) 0.1991(3) 0.0447(3) 0.108(2) Uani 1 1 d DU
C411_5 C 0.2904(6) 0.2035(5) -0.0038(5) 0.101(3) Uani 1 1 d DU
C412_5 C 0.2262(6) 0.2193(4) -0.0164(5) 0.097(3) Uani 1 1 d U
H412_5 H 0.2072 0.2273 0.0085 0.117 Uiso 1 1 calc R
C413_5 C 0.1937(6) 0.2223(4) -0.0674(5) 0.091(3) Uani 1 1 d U
N414_5 N 0.2190(5) 0.2121(3) -0.1064(4) 0.089(2) Uani 1 1 d U
C415_5 C 0.2803(6) 0.1981(4) -0.0932(5) 0.092(3) Uani 1 1 d U
C416_5 C 0.3175(6) 0.1932(4) -0.0419(5) 0.094(3) Uani 1 1 d U
H416_5 H 0.3592 0.1834 -0.0345 0.113 Uiso 1 1 calc R
Cl1_6 Cl 0.4893(3) 0.1632(2) -0.0717(2) 0.180(2) Uani 1 1 d DU
C2_6 C 0.4975(9) 0.0995(6) -0.0612(8) 0.207(7) Uani 1 1 d DU
H2A_6 H 0.4554 0.0826 -0.0599 0.248 Uiso 1 1 calc R
H2B_6 H 0.5065 0.0844 -0.0903 0.248 Uiso 1 1 calc R
C3_6 C 0.5481(7) 0.0881(9) -0.0156(8) 0.204(7) Uani 1 1 d DU
H3A_6 H 0.5456 0.0517 -0.0142 0.245 Uiso 1 1 calc R
H3B_6 H 0.5382 0.1013 0.0139 0.245 Uiso 1 1 calc R
Cl4_6 Cl 0.6296(3) 0.1133(2) -0.0129(2) 0.195(2) Uani 1 1 d DU
O5_6 O -0.1060(6) 0.3428(4) 0.2933(5) 0.162(4) Uani 1 1 d DU
C5_6 C -0.0947(10) 0.2947(6) 0.2755(7) 0.163(5) Uani 1 1 d DU
O6_6 O 0.2789(7) 0.0499(7) 0.1348(6) 0.227(7) Uani 1 1 d DU
C6_6 C 0.3103(10) 0.0039(9) 0.1488(9) 0.207(7) Uani 1 1 d DU
O7_6 O 0.3887(9) 0.0466(8) 0.0353(7) 0.258(8) Uani 1 1 d DU
C7_6 C 0.4032(14) 0.0323(13) -0.0064(10) 0.254(9) Uani 1 1 d DU
O8_6 O 0.0048(7) 0.4169(6) 0.3350(7) 0.213(6) Uani 0.95 1 d PDU
C8_6 C 0.0196(12) 0.4453(10) 0.2957(10) 0.231(7) Uani 0.95 1 d PDU
O9_6 O -0.1283(8) 0.2925(7) -0.1720(8) 0.236(7) Uani 0.90 1 d PDU
C9_6 C -0.1558(14) 0.2430(9) -0.1681(13) 0.241(8) Uani 0.90 1 d PDU
O10_6 O 0.4056(8) 0.1742(8) 0.4646(6) 0.220(7) Uani 0.90 1 d PDU
C10_6 C 0.4075(13) 0.2219(10) 0.4875(10) 0.222(8) Uani 0.90 1 d PDU
O11_6 O 0.3723(9) 0.1811(6) -0.3238(7) 0.228(7) Uani 0.90 1 d PDU
C11_6 C 0.3957(13) 0.2293(8) -0.3301(11) 0.212(7) Uani 0.90 1 d PDU
O12_6 O 0.2551(8) 0.2137(9) 0.1935(7) 0.236(8) Uani 0.80 1 d PDU
C12_6 C 0.2468(13) 0.2360(13) 0.2353(10) 0.225(9) Uani 0.80 1 d PDU
O13_6 O 0.618(5) 0.3509(19) 0.073(2) 0.133(8) Uani 0.50 1 d PDU
C13_6 C 0.6071(16) 0.4004(13) 0.0799(11) 0.135(7) Uani 0.50 1 d PDU
O14_6 O 0.617(5) 0.3534(18) 0.085(2) 0.130(8) Uani 0.50 1 d PU
O15_6 O 0.5970(12) 0.4216(9) -0.0226(9) 0.086(6) Uiso 0.35 1 d PDU
C15_6 C 0.6128(16) 0.4317(13) -0.0643(10) 0.092(7) Uiso 0.35 1 d PDU
O16_6 O 0.6023(11) 0.4183(8) -0.0406(8) 0.082(5) Uiso 0.40 1 d PU
O17_6 O 0.665(3) 0.461(2) -0.181(2) 0.20(2) Uiso 0.25 1 d P
O18_6 O -0.1864(9) 0.0665(6) -0.4299(5) 0.188(6) Uani 0.80 1 d PDU
C18_6 C -0.1933(16) 0.0143(8) -0.4330(10) 0.217(8) Uani 0.80 1 d PDU
O19_6 O 0.2582(10) 0.5078(8) 0.3275(8) 0.273(8) Uani 1 1 d DU
C19_6 C 0.2557(17) 0.4681(12) 0.2940(12) 0.288(9) Uani 1 1 d DU
O20_6 O 0.0959(19) 0.1568(10) 0.1073(12) 0.199(13) Uani 0.40 1 d PDU
C20_6 C 0.071(3) 0.1746(15) 0.1440(19) 0.196(14) Uani 0.40 1 d PDU
O21_6 O 0.0104(6) 0.5727(5) 0.4525(5) 0.124(4) Uani 0.75 1 d PDU
C21_6 C 0.0689(9) 0.6030(8) 0.4535(8) 0.146(5) Uani 0.75 1 d PDU
O22_6 O 0.0248(18) 0.5592(14) 0.3926(15) 0.128(12) Uani 0.25 1 d PU
O23_6 O 0.1021(12) 0.4316(10) 0.4186(11) 0.277(11) Uani 0.75 1 d PDU
C23_6 C 0.078(2) 0.4430(16) 0.4583(15) 0.278(12) Uani 0.75 1 d PDU
O24_6 O -0.0131(9) 0.2502(7) -0.0459(8) 0.241(8) Uani 0.90 1 d P
O25_6 O -0.3440(9) -0.0121(10) -0.4750(7) 0.292(13) Uani 0.90 1 d P
O26_6 O 0.7795(8) 0.5174(7) 0.5896(7) 0.224(7) Uani 0.90 1 d P
O27_6 O -0.0771(5) 0.0777(4) 0.4726(3) 0.130(3) Uani 1 1 d .
O28_6 O 0.1306(5) 0.5783(4) 0.3494(5) 0.139(4) Uani 0.90 1 d P
O29_6 O 0.4193(13) 0.4511(11) 0.0818(11) 0.173(8) Uani 0.50 1 d PU
O30_6 O 0.1011(11) 0.2415(7) 0.0452(7) 0.200(8) Uani 0.70 1 d P
O31_6 O 0.2069(14) 0.1348(11) 0.1653(11) 0.115(9) Uani 0.30 1 d P
O32_6 O -0.2005(14) 0.3711(12) -0.1878(11) 0.290(13) Uiso 0.70 1 d P
O33_6 O 0.1262(15) 0.3473(12) 0.2041(12) 0.295(13) Uiso 0.70 1 d P
O34_6 O 0.4507(15) 0.4488(13) 0.0787(13) 0.191(8) Uiso 0.50 1 d PU
O35_6 O -0.2750(14) -0.0230(12) -0.5378(11) 0.285(12) Uiso 0.70 1 d P
O36_6 O 0.3682(10) 0.1076(8) -0.4052(8) 0.215(8) Uiso 0.70 1 d P
O37_6 O 0.1633(19) 0.3097(15) 0.1203(15) 0.361(18) Uiso 0.70 1 d P
O38_6 O 0.4135(19) 0.0913(15) 0.5177(15) 0.270(16) Uiso 0.50 1 d P

loop_
_atom_site_aniso_label
_atom_site_aniso_U_11
_atom_site_aniso_U_22
_atom_site_aniso_U_33
_atom_site_aniso_U_23
_atom_site_aniso_U_13
_atom_site_aniso_U_12
C1_1 0.111(6) 0.092(6) 0.105(6) 0.001(5) 0.058(5) 0.008(5)
N2_1 0.108(6) 0.092(5) 0.108(6) 0.001(5) 0.059(5) 0.008(5)
C3_1 0.116(6) 0.091(5) 0.107(6) 0.006(5) 0.064(5) 0.008(5)
O4_1 0.121(6) 0.107(5) 0.115(6) 0.006(5) 0.069(5) 0.006(5)
C5_1 0.124(6) 0.082(5) 0.109(6) 0.012(5) 0.058(5) 0.012(5)
N6_1 0.118(6) 0.070(5) 0.115(6) 0.011(5) 0.058(5) 0.010(5)
C7_1 0.119(6) 0.076(5) 0.123(6) 0.007(5) 0.050(5) 0.012(5)
C8_1 0.128(6) 0.087(5) 0.119(6) 0.007(5) 0.045(5) 0.017(5)
C9_1 0.152(7) 0.106(6) 0.116(6) 0.013(6) 0.050(6) 0.021(6)
C10_1 0.140(7) 0.092(6) 0.112(7) 0.005(6) 0.054(6) 0.016(6)
O11_1 0.181(7) 0.147(6) 0.117(6) 0.026(6) 0.059(5) 0.033(6)
C12_1 0.213(10) 0.192(9) 0.135(8) 0.031(8) 0.071(7) 0.025(9)
C13_1 0.249(11) 0.224(11) 0.166(9) 0.023(10) 0.073(8) 0.009(10)
C14_1 0.255(14) 0.240(13) 0.165(12) 0.027(11) 0.081(10) 0.007(12)
C15_1 0.279(14) 0.241(14) 0.198(12) 0.012(12) 0.057(11) -0.012(13)
C16_1 0.113(6) 0.076(5) 0.132(6) 0.001(6) 0.049(6) 0.010(5)
C17_1 0.117(7) 0.085(6) 0.139(7) -0.004(7) 0.042(7) 0.010(6)
C18_1 0.122(7) 0.095(6) 0.144(8) -0.003(7) 0.036(7) 0.017(6)
C19_1 0.131(7) 0.094(6) 0.131(7) 0.006(6) 0.037(6) 0.019(6)
N20_1 0.103(6) 0.075(5) 0.139(6) 0.004(5) 0.058(5) 0.006(4)
C21_1 0.103(6) 0.075(5) 0.154(6) 0.001(5) 0.064(6) 0.009(5)
O22_1 0.100(5) 0.080(5) 0.171(7) 0.004(5) 0.060(5) 0.009(4)
C23_1 0.114(6) 0.075(5) 0.145(6) 0.002(5) 0.078(5) 0.011(5)
N24_1 0.114(6) 0.072(5) 0.131(6) 0.011(5) 0.070(5) 0.011(5)
C25_1 0.126(6) 0.083(5) 0.124(6) 0.003(6) 0.073(5) 0.009(5)
C26_1 0.145(6) 0.095(6) 0.131(6) 0.001(6) 0.081(6) 0.009(6)
C27_1 0.146(6) 0.109(6) 0.148(6) -0.001(6) 0.097(6) 0.005(6)
C28_1 0.129(7) 0.088(6) 0.154(7) -0.001(7) 0.088(6) 0.008(6)
O29_1 0.172(7) 0.164(7) 0.165(7) -0.004(6) 0.117(6) -0.003(6)
C30_1 0.213(10) 0.222(10) 0.188(9) 0.005(9) 0.133(8) -0.021(9)
C31_1 0.270(12) 0.270(13) 0.238(12) 0.001(11) 0.114(10) -0.017(11)
C32_1 0.279(15) 0.287(15) 0.246(14) 0.014(13) 0.112(13) -0.012(14)
C33_1 0.292(15) 0.287(15) 0.258(14) -0.009(14) 0.112(13) -0.023(14)
C34_1 0.132(6) 0.090(6) 0.119(6) 0.005(6) 0.062(5) 0.012(5)
C35_1 0.145(7) 0.098(6) 0.120(7) 0.002(6) 0.061(6) 0.012(6)
C36_1 0.152(8) 0.106(7) 0.126(7) -0.003(6) 0.068(7) 0.007(7)
C37_1 0.156(8) 0.103(7) 0.129(7) 0.001(6) 0.077(7) 0.007(7)
N38_1 0.117(6) 0.095(6) 0.115(6) 0.004(5) 0.058(5) 0.012(5)
C39_1 0.113(6) 0.101(6) 0.125(6) 0.004(5) 0.053(5) 0.014(6)
O40_1 0.119(6) 0.113(6) 0.132(7) 0.009(5) 0.045(5) 0.011(5)
C41_1 0.105(6) 0.096(6) 0.127(6) -0.003(5) 0.056(5) 0.009(5)
N42_1 0.099(5) 0.086(5) 0.127(6) -0.002(5) 0.057(5) 0.006(5)
C43_1 0.095(5) 0.088(5) 0.126(6) 0.006(5) 0.059(5) 0.005(5)
C44_1 0.098(5) 0.102(6) 0.136(6) 0.009(5) 0.061(5) 0.008(5)
C45_1 0.094(5) 0.117(6) 0.145(6) 0.007(6) 0.068(5) 0.009(5)
C46_1 0.095(6) 0.105(6) 0.138(7) 0.001(6) 0.058(6) 0.011(5)
O47_1 0.099(5) 0.149(6) 0.164(7) 0.008(6) 0.073(5) 0.012(5)
C48_1 0.105(7) 0.177(9) 0.182(9) -0.001(8) 0.076(7) 0.019(7)
C49_1 0.116(7) 0.202(10) 0.205(10) -0.017(8) 0.073(7) 0.027(7)
C50_1 0.118(9) 0.209(12) 0.219(12) -0.012(11) 0.064(9) 0.030(9)
C51_1 0.134(9) 0.220(12) 0.216(12) -0.024(11) 0.075(9) 0.022(9)
C52_1 0.100(5) 0.088(5) 0.126(6) 0.011(5) 0.061(5) 0.009(5)
C53_1 0.105(6) 0.102(6) 0.128(7) 0.012(6) 0.060(6) 0.010(6)
C54_1 0.113(7) 0.116(7) 0.133(7) 0.012(6) 0.061(6) 0.013(6)
C55_1 0.106(6) 0.113(7) 0.138(7) 0.006(6) 0.066(6) 0.004(6)
N56_1 0.102(5) 0.085(5) 0.123(6) 0.011(5) 0.059(5) 0.011(5)
C57_1 0.104(6) 0.082(5) 0.126(6) 0.005(5) 0.056(5) 0.012(5)
O58_1 0.105(6) 0.092(5) 0.126(6) 0.003(5) 0.056(5) 0.012(4)
C59_1 0.104(6) 0.077(5) 0.127(6) 0.001(5) 0.060(5) 0.018(5)
N60_1 0.105(6) 0.076(5) 0.125(6) 0.006(5) 0.063(5) 0.024(4)
C61_1 0.110(6) 0.084(5) 0.130(6) 0.009(5) 0.064(5) 0.025(5)
C62_1 0.104(6) 0.085(5) 0.129(6) 0.012(5) 0.066(5) 0.022(5)
C63_1 0.100(6) 0.082(5) 0.138(6) 0.007(5) 0.063(5) 0.016(5)
C64_1 0.099(6) 0.083(6) 0.132(7) 0.006(6) 0.062(5) 0.012(5)
O65_1 0.094(5) 0.097(5) 0.153(6) 0.005(5) 0.065(4) 0.010(4)
C66_1 0.097(6) 0.098(6) 0.169(8) 0.003(7) 0.060(6) 0.011(6)
C67_1 0.101(6) 0.107(6) 0.190(9) 0.010(7) 0.061(6) 0.006(6)
C68_1 0.114(8) 0.119(8) 0.207(11) 0.014(9) 0.056(8) -0.004(7)
C69_1 0.106(8) 0.122(8) 0.201(11) -0.006(9) 0.062(8) -0.005(7)
C70_1 0.119(6) 0.102(6) 0.133(6) -0.006(6) 0.065(5) 0.027(5)
C71_1 0.129(7) 0.104(6) 0.128(7) 0.003(6) 0.061(6) 0.034(6)
C72_1 0.131(7) 0.102(6) 0.130(7) 0.011(7) 0.069(6) 0.025(6)
C73_1 0.117(7) 0.093(6) 0.134(7) 0.011(7) 0.067(6) 0.021(6)
N74_1 0.138(6) 0.147(7) 0.155(7) -0.043(6) 0.063(6) 0.034(6)
O75_1 0.146(7) 0.184(8) 0.160(8) -0.018(7) 0.060(6) 0.005(7)
O76_1 0.165(8) 0.184(9) 0.185(9) -0.028(8) 0.042(7) 0.029(7)
C101_2 0.115(6) 0.082(6) 0.104(6) -0.004(6) 0.060(5) 0.010(5)
N102_2 0.113(6) 0.078(5) 0.111(6) -0.003(5) 0.062(5) 0.005(5)
C103_2 0.106(5) 0.069(5) 0.123(6) 0.005(5) 0.063(5) 0.014(5)
O104_2 0.112(5) 0.082(5) 0.132(6) 0.004(4) 0.072(5) 0.015(4)
C105_2 0.102(5) 0.072(5) 0.121(6) 0.004(5) 0.055(5) 0.009(5)
N106_2 0.100(5) 0.070(5) 0.116(6) 0.002(5) 0.050(5) 0.005(4)
C107_2 0.108(5) 0.070(5) 0.110(6) 0.004(5) 0.051(5) 0.004(5)
C108_2 0.111(6) 0.077(5) 0.113(6) 0.002(5) 0.053(5) 0.009(5)
C109_2 0.109(6) 0.084(5) 0.123(6) 0.005(5) 0.049(5) 0.014(5)
C110_2 0.105(6) 0.081(6) 0.119(6) 0.000(6) 0.053(6) 0.012(5)
O111_2 0.110(5) 0.105(5) 0.136(6) 0.009(5) 0.047(5) 0.018(4)
C112_2 0.107(7) 0.123(7) 0.145(7) 0.012(6) 0.055(6) 0.012(6)
C113_2 0.119(7) 0.130(7) 0.157(8) 0.010(6) 0.053(6) 0.022(6)
C114_2 0.123(8) 0.141(9) 0.166(10) 0.011(8) 0.057(8) 0.023(8)
C115_2 0.120(8) 0.125(9) 0.157(10) 0.013(8) 0.056(7) 0.020(7)
C116_2 0.111(6) 0.079(5) 0.108(6) 0.000(5) 0.053(5) 0.011(5)
C117_2 0.114(6) 0.087(6) 0.115(7) -0.002(6) 0.054(6) 0.011(6)
C118_2 0.124(7) 0.086(6) 0.120(7) 0.007(6) 0.045(6) 0.016(6)
C119_2 0.117(7) 0.085(6) 0.122(7) 0.004(6) 0.042(6) 0.015(6)
N120_2 0.116(6) 0.085(5) 0.108(6) 0.000(5) 0.064(5) 0.010(5)
C121_2 0.116(6) 0.084(5) 0.111(6) -0.001(5) 0.064(5) 0.004(5)
O122_2 0.118(5) 0.096(5) 0.112(6) 0.001(5) 0.065(5) 0.000(4)
C123_2 0.112(6) 0.090(6) 0.122(6) -0.001(5) 0.070(5) 0.009(5)
N124_2 0.110(6) 0.083(5) 0.117(6) 0.004(5) 0.065(5) 0.016(5)
C125_2 0.111(6) 0.099(6) 0.125(6) 0.002(5) 0.061(5) 0.022(5)
C126_2 0.110(6) 0.117(6) 0.137(7) 0.000(6) 0.061(5) 0.025(5)
C127_2 0.108(6) 0.122(6) 0.150(7) 0.000(6) 0.074(5) 0.016(6)
C128_2 0.115(7) 0.105(6) 0.138(7) -0.003(6) 0.076(6) 0.011(6)
O129_2 0.108(5) 0.147(6) 0.182(7) 0.001(6) 0.085(5) 0.009(5)
C130_2 0.118(7) 0.183(9) 0.221(9) 0.013(8) 0.096(7) 0.000(7)
C131_2 0.138(8) 0.224(11) 0.258(11) 0.024(10) 0.105(8) 0.005(8)
C132_2 0.156(10) 0.243(13) 0.280(13) 0.016(12) 0.101(10) 0.000(10)
C133_2 0.132(9) 0.240(13) 0.261(13) 0.016(12) 0.115(9) 0.024(10)
C134_2 0.112(6) 0.101(6) 0.116(6) 0.012(5) 0.057(5) 0.024(5)
C135_2 0.118(7) 0.121(7) 0.127(7) 0.011(6) 0.051(6) 0.028(6)
C136_2 0.123(7) 0.139(8) 0.140(8) 0.010(7) 0.041(7) 0.027(7)
C137_2 0.118(7) 0.135(7) 0.142(8) 0.002(7) 0.047(6) 0.029(6)
N138_2 0.119(6) 0.091(5) 0.114(6) 0.012(5) 0.059(5) 0.019(5)
C139_2 0.125(6) 0.083(5) 0.115(6) 0.010(5) 0.063(5) 0.010(5)
O140_2 0.132(6) 0.088(5) 0.113(6) 0.014(5) 0.055(5) 0.004(4)
C141_2 0.122(6) 0.069(5) 0.110(6) 0.003(5) 0.064(5) 0.006(5)
N142_2 0.117(6) 0.075(5) 0.115(6) 0.001(5) 0.065(5) 0.007(5)
C143_2 0.119(6) 0.078(5) 0.120(6) -0.001(5) 0.066(5) 0.009(5)
C144_2 0.113(5) 0.077(5) 0.129(6) 0.000(5) 0.070(5) 0.009(5)
C145_2 0.118(6) 0.071(5) 0.120(6) 0.007(5) 0.075(5) 0.005(5)
C146_2 0.123(6) 0.069(5) 0.113(6) 0.006(5) 0.063(6) 0.004(6)
O147_2 0.133(5) 0.085(5) 0.125(5) 0.010(5) 0.080(5) 0.009(4)
C148_2 0.153(7) 0.097(6) 0.134(7) 0.003(6) 0.091(6) 0.014(6)
C149_2 0.176(8) 0.108(6) 0.147(7) 0.008(6) 0.094(7) 0.022(6)
C150_2 0.181(10) 0.116(8) 0.158(9) 0.005(8) 0.092(8) 0.028(8)
C151_2 0.195(10) 0.110(8) 0.148(9) 0.005(8) 0.102(8) 0.014(8)
C152_2 0.114(6) 0.083(5) 0.116(6) -0.002(5) 0.062(5) 0.014(5)
C153_2 0.116(7) 0.096(6) 0.123(7) -0.004(6) 0.059(6) 0.015(6)
C154_2 0.116(7) 0.103(6) 0.128(7) -0.004(7) 0.063(6) 0.014(6)
C155_2 0.113(6) 0.088(6) 0.132(7) 0.002(6) 0.064(6) 0.016(6)
N156_2 0.114(6) 0.089(5) 0.114(6) 0.000(5) 0.063(5) 0.012(5)
C157_2 0.126(6) 0.107(6) 0.121(6) -0.003(6) 0.066(5) 0.015(6)
O158_2 0.134(7) 0.131(6) 0.126(7) -0.006(6) 0.066(5) 0.021(6)
C159_2 0.134(6) 0.100(6) 0.121(6) -0.001(5) 0.073(5) 0.015(5)
N160_2 0.126(6) 0.090(5) 0.129(6) -0.005(5) 0.074(5) 0.016(5)
C161_2 0.130(6) 0.092(6) 0.132(6) -0.001(5) 0.079(5) 0.012(5)
C162_2 0.141(6) 0.097(6) 0.133(6) -0.001(5) 0.089(5) 0.012(5)
C163_2 0.158(7) 0.106(6) 0.133(6) 0.005(6) 0.094(6) 0.020(6)
C164_2 0.149(7) 0.103(6) 0.124(7) 0.003(6) 0.080(6) 0.019(6)
O165_2 0.188(7) 0.129(6) 0.151(7) 0.020(5) 0.110(6) 0.029(5)
C166_2 0.226(10) 0.163(9) 0.175(10) 0.037(8) 0.118(8) 0.020(8)
C167_2 0.265(12) 0.197(11) 0.216(11) 0.025(9) 0.108(9) 0.020(9)
C168_2 0.278(14) 0.198(13) 0.235(14) 0.027(11) 0.098(12) -0.002(12)
C169_2 0.277(14) 0.208(13) 0.224(14) 0.016(11) 0.114(11) 0.037(11)
C170_2 0.126(6) 0.097(6) 0.133(6) -0.003(5) 0.075(5) 0.015(5)
C171_2 0.131(7) 0.106(7) 0.145(8) -0.008(6) 0.073(6) 0.014(6)
C172_2 0.134(8) 0.105(7) 0.146(8) -0.008(7) 0.081(6) 0.006(6)
C173_2 0.142(8) 0.100(7) 0.141(8) -0.003(6) 0.086(6) 0.006(6)
N174_2 0.134(7) 0.112(6) 0.131(6) -0.002(6) 0.068(6) 0.020(5)
O175_2 0.145(7) 0.116(6) 0.136(7) -0.005(6) 0.054(6) 0.025(6)
O176_2 0.138(7) 0.134(7) 0.134(6) 0.011(6) 0.081(6) 0.020(6)
C201_3 0.103(6) 0.086(6) 0.107(6) -0.001(6) 0.048(5) 0.004(5)
N202_3 0.100(5) 0.086(5) 0.106(6) 0.006(5) 0.050(5) 0.008(5)
C203_3 0.100(6) 0.088(5) 0.122(6) -0.001(5) 0.046(5) 0.013(5)
O204_3 0.103(6) 0.115(6) 0.138(6) 0.004(5) 0.046(5) 0.016(5)
C205_3 0.104(6) 0.078(5) 0.121(6) 0.001(5) 0.043(5) 0.012(5)
N206_3 0.111(6) 0.074(5) 0.113(6) 0.006(5) 0.043(5) 0.004(5)
C207_3 0.126(6) 0.074(5) 0.120(6) 0.004(5) 0.042(5) -0.002(5)
C208_3 0.130(6) 0.083(5) 0.127(6) 0.005(6) 0.030(6) 0.001(6)
C209_3 0.124(6) 0.091(6) 0.140(7) 0.004(6) 0.025(6) 0.009(6)
C210_3 0.110(6) 0.084(6) 0.130(7) -0.001(6) 0.033(6) 0.009(6)
O211_3 0.135(6) 0.122(6) 0.156(7) 0.006(6) 0.010(6) 0.013(6)
C212_3 0.153(9) 0.157(8) 0.185(9) 0.001(8) 0.012(8) 0.007(8)
C213_3 0.176(9) 0.187(10) 0.211(10) -0.011(9) 0.026(9) 0.010(9)
C214_3 0.184(12) 0.185(12) 0.218(13) -0.013(11) 0.026(11) 0.006(10)
C215_3 0.189(12) 0.209(12) 0.234(13) -0.021(11) 0.030(12) 0.013(11)
C216_3 0.132(6) 0.077(5) 0.116(6) 0.003(5) 0.047(5) -0.005(5)
C217_3 0.141(7) 0.088(6) 0.120(7) -0.002(6) 0.043(6) -0.012(6)
C218_3 0.149(8) 0.093(6) 0.122(7) 0.000(6) 0.025(7) -0.014(7)
C219_3 0.142(8) 0.091(6) 0.125(7) 0.001(6) 0.022(7) -0.005(7)
N220_3 0.127(6) 0.079(5) 0.109(6) 0.011(5) 0.059(5) -0.002(5)
C221_3 0.127(6) 0.075(5) 0.112(6) 0.007(5) 0.070(5) -0.004(5)
O222_3 0.139(6) 0.083(5) 0.124(6) 0.005(5) 0.066(5) -0.001(4)
C223_3 0.121(6) 0.078(5) 0.122(6) 0.003(5) 0.066(5) -0.007(5)
N224_3 0.118(6) 0.077(5) 0.118(6) 0.006(5) 0.059(5) -0.001(5)
C225_3 0.116(6) 0.082(5) 0.124(6) 0.009(5) 0.052(5) -0.001(5)
C226_3 0.117(6) 0.091(6) 0.140(6) 0.006(6) 0.056(5) -0.004(5)
C227_3 0.116(6) 0.103(6) 0.152(7) 0.003(6) 0.068(6) 0.001(6)
C228_3 0.119(7) 0.092(6) 0.136(7) 0.001(6) 0.070(6) -0.006(6)
O229_3 0.122(6) 0.143(6) 0.185(7) -0.007(6) 0.079(6) 0.011(5)
C230_3 0.143(8) 0.189(9) 0.229(10) -0.015(9) 0.091(8) 0.020(8)
C231_3 0.176(9) 0.235(11) 0.265(12) -0.024(10) 0.105(9) 0.015(9)
C232_3 0.182(11) 0.248(14) 0.271(14) -0.022(12) 0.116(11) 0.020(11)
C233_3 0.198(12) 0.252(14) 0.286(14) -0.025(13) 0.100(11) 0.013(12)
C234_3 0.118(6) 0.090(5) 0.119(6) 0.009(6) 0.053(5) -0.003(5)
C235_3 0.121(7) 0.100(6) 0.126(7) 0.009(6) 0.051(6) 0.001(6)
C236_3 0.128(7) 0.102(7) 0.138(8) 0.005(7) 0.040(7) -0.003(6)
C237_3 0.122(7) 0.098(6) 0.146(8) 0.003(7) 0.044(6) -0.002(6)
N238_3 0.126(6) 0.093(5) 0.108(6) 0.009(5) 0.060(5) 0.002(5)
C239_3 0.135(6) 0.102(6) 0.114(6) 0.007(6) 0.064(6) 0.013(5)
O240_3 0.154(7) 0.116(6) 0.117(6) 0.004(6) 0.058(6) 0.022(5)
C241_3 0.135(6) 0.097(6) 0.124(6) 0.007(6) 0.068(6) 0.014(5)
N242_3 0.127(6) 0.088(5) 0.119(6) 0.005(5) 0.067(5) 0.008(5)
C243_3 0.124(6) 0.087(5) 0.131(6) 0.003(5) 0.067(6) 0.014(5)
C244_3 0.130(6) 0.110(6) 0.149(7) 0.004(6) 0.076(6) 0.021(6)
C245_3 0.152(7) 0.139(7) 0.157(7) 0.010(6) 0.100(6) 0.030(6)
C246_3 0.149(7) 0.116(7) 0.139(7) 0.008(6) 0.087(6) 0.023(6)
O247_3 0.183(7) 0.195(8) 0.186(7) 0.024(7) 0.124(6) 0.045(6)
C248_3 0.226(9) 0.244(10) 0.207(9) 0.023(10) 0.142(9) 0.059(9)
C249_3 0.274(11) 0.286(12) 0.230(11) 0.029(12) 0.146(10) 0.063(11)
C250_3 0.293(14) 0.305(15) 0.236(13) 0.032(14) 0.147(12) 0.055(13)
C251_3 0.294(14) 0.302(15) 0.248(13) 0.021(14) 0.138(12) 0.074(14)
C252_3 0.117(6) 0.083(5) 0.140(6) 0.009(5) 0.059(6) 0.011(5)
C253_3 0.123(7) 0.098(7) 0.155(8) 0.010(6) 0.054(6) 0.013(6)
C254_3 0.123(7) 0.115(7) 0.165(8) 0.006(7) 0.055(7) 0.017(6)
C255_3 0.129(7) 0.117(7) 0.163(8) 0.002(7) 0.068(7) 0.021(6)
N256_3 0.125(6) 0.077(5) 0.128(6) 0.010(5) 0.060(5) 0.013(5)
C257_3 0.131(6) 0.076(5) 0.129(6) 0.011(6) 0.057(6) 0.010(5)
O258_3 0.138(7) 0.088(5) 0.139(7) 0.016(5) 0.046(6) 0.014(5)
C259_3 0.135(6) 0.068(5) 0.123(6) 0.017(5) 0.060(5) 0.008(5)
N260_3 0.131(6) 0.070(5) 0.127(6) 0.019(5) 0.060(5) 0.004(5)
C261_3 0.129(6) 0.068(5) 0.126(6) 0.015(5) 0.063(5) 0.002(5)
C262_3 0.135(6) 0.076(5) 0.126(6) 0.012(5) 0.068(5) 0.001(5)
C263_3 0.145(6) 0.080(5) 0.117(6) 0.009(5) 0.073(5) 0.001(5)
C264_3 0.142(7) 0.073(6) 0.122(7) 0.010(6) 0.061(6) 0.007(6)
O265_3 0.163(7) 0.105(5) 0.125(6) 0.004(5) 0.071(5) 0.000(5)
C266_3 0.170(8) 0.127(7) 0.131(8) -0.001(7) 0.075(6) -0.003(7)
C267_3 0.179(9) 0.157(8) 0.153(8) -0.009(8) 0.077(7) -0.008(7)
C268_3 0.188(11) 0.166(11) 0.175(10) -0.015(10) 0.077(9) -0.001(9)
C269_3 0.195(11) 0.181(11) 0.156(10) -0.013(10) 0.076(9) -0.021(10)
C270_3 0.130(6) 0.086(5) 0.131(6) 0.014(6) 0.060(6) 0.002(5)
C271_3 0.128(7) 0.091(6) 0.133(7) 0.010(6) 0.058(6) 0.002(6)
C272_3 0.133(8) 0.095(6) 0.139(8) 0.018(7) 0.056(6) 0.001(6)
C273_3 0.136(7) 0.092(6) 0.134(7) 0.010(7) 0.067(6) -0.002(6)
N274_3 0.136(7) 0.104(6) 0.135(6) 0.009(6) 0.057(6) 0.000(5)
O275_3 0.150(7) 0.116(6) 0.138(7) 0.012(6) 0.052(6) 0.000(6)
O276_3 0.148(8) 0.135(7) 0.139(7) -0.007(6) 0.056(6) 0.012(6)
C301_4 0.108(6) 0.083(6) 0.114(6) 0.003(6) 0.055(5) 0.002(5)
N302_4 0.111(6) 0.083(5) 0.111(6) 0.010(5) 0.058(5) 0.006(5)
C303_4 0.120(6) 0.076(5) 0.111(6) 0.004(5) 0.064(5) 0.002(5)
O304_4 0.119(6) 0.089(5) 0.121(6) 0.003(4) 0.071(5) 0.000(4)
C305_4 0.132(6) 0.072(5) 0.109(6) 0.003(5) 0.060(5) -0.003(5)
N306_4 0.125(6) 0.071(5) 0.111(6) 0.006(5) 0.060(5) 0.004(5)
C307_4 0.130(6) 0.071(5) 0.113(6) -0.002(5) 0.050(5) -0.001(5)
C308_4 0.147(7) 0.090(6) 0.116(6) 0.001(6) 0.052(5) -0.011(6)
C309_4 0.163(7) 0.108(6) 0.112(6) 0.004(6) 0.061(6) -0.022(6)
C310_4 0.148(7) 0.086(6) 0.113(7) -0.002(6) 0.063(6) -0.014(6)
O311_4 0.193(7) 0.159(7) 0.126(6) -0.004(6) 0.076(6) -0.043(6)
C312_4 0.215(9) 0.207(9) 0.154(8) -0.014(9) 0.081(8) -0.060(8)
C313_4 0.234(11) 0.238(11) 0.185(9) -0.038(10) 0.099(9) -0.054(10)
C314_4 0.247(13) 0.253(14) 0.200(12) -0.046(12) 0.108(11) -0.051(12)
C315_4 0.242(13) 0.239(14) 0.186(12) -0.048(12) 0.093(11) -0.044(12)
C316_4 0.121(6) 0.077(5) 0.116(6) 0.003(5) 0.045(5) 0.000(5)
C317_4 0.129(7) 0.092(6) 0.127(7) 0.005(6) 0.039(6) 0.003(6)
C318_4 0.147(8) 0.105(7) 0.132(7) 0.005(7) 0.031(7) 0.002(7)
C319_4 0.160(8) 0.101(7) 0.120(7) 0.005(6) 0.042(6) -0.009(7)
N320_4 0.109(6) 0.076(5) 0.125(6) 0.004(5) 0.051(5) 0.009(5)
C321_4 0.103(6) 0.089(5) 0.143(6) 0.003(5) 0.054(6) 0.018(5)
O322_4 0.102(6) 0.107(6) 0.157(7) 0.007(5) 0.046(5) 0.020(5)
C323_4 0.102(6) 0.091(5) 0.140(6) 0.010(5) 0.066(5) 0.012(5)
N324_4 0.097(5) 0.085(5) 0.126(6) 0.007(5) 0.065(5) 0.009(4)
C325_4 0.108(6) 0.086(5) 0.122(6) 0.014(5) 0.068(5) 0.008(5)
C326_4 0.114(6) 0.098(6) 0.130(6) 0.017(5) 0.076(5) 0.014(5)
C327_4 0.119(6) 0.120(6) 0.148(6) 0.023(6) 0.086(6) 0.016(5)
C328_4 0.109(6) 0.106(6) 0.147(7) 0.015(6) 0.076(6) 0.014(6)
O329_4 0.129(6) 0.165(7) 0.178(7) 0.030(6) 0.106(5) 0.031(5)
C330_4 0.172(8) 0.212(10) 0.205(9) 0.032(9) 0.117(8) 0.032(8)
C331_4 0.214(10) 0.244(12) 0.233(11) 0.027(10) 0.107(9) 0.022(10)
C332_4 0.228(12) 0.247(14) 0.236(13) 0.030(13) 0.112(11) 0.021(13)
C333_4 0.235(13) 0.259(14) 0.245(14) 0.025(13) 0.093(12) 0.018(13)
C334_4 0.109(6) 0.090(5) 0.113(6) 0.018(5) 0.067(5) 0.008(5)
C335_4 0.118(7) 0.098(6) 0.120(7) 0.022(6) 0.068(6) 0.011(6)
C336_4 0.126(7) 0.106(7) 0.121(7) 0.016(6) 0.068(6) 0.017(6)
C337_4 0.118(7) 0.108(6) 0.120(7) 0.016(6) 0.076(6) 0.014(6)
N338_4 0.105(6) 0.087(5) 0.117(6) 0.012(5) 0.061(5) 0.011(5)
C339_4 0.108(6) 0.088(5) 0.121(6) 0.012(5) 0.064(5) 0.013(5)
O340_4 0.111(6) 0.101(5) 0.126(6) 0.010(5) 0.065(5) 0.017(5)
C341_4 0.108(6) 0.077(5) 0.122(6) 0.012(5) 0.065(5) 0.010(5)
N342_4 0.108(6) 0.073(5) 0.121(6) 0.007(5) 0.064(5) 0.012(5)
C343_4 0.115(6) 0.071(5) 0.116(6) 0.006(5) 0.068(5) 0.008(5)
C344_4 0.118(6) 0.075(5) 0.125(6) 0.001(5) 0.076(5) 0.005(5)
C345_4 0.112(6) 0.080(5) 0.137(6) -0.003(5) 0.078(5) 0.004(5)
C346_4 0.104(6) 0.075(6) 0.130(7) 0.003(6) 0.067(6) 0.008(5)
O347_4 0.112(5) 0.105(5) 0.159(6) -0.014(5) 0.091(5) -0.009(5)
C348_4 0.118(7) 0.136(7) 0.189(9) -0.029(7) 0.100(6) -0.016(7)
C349_4 0.128(7) 0.162(8) 0.215(10) -0.053(8) 0.105(7) -0.023(7)
C350_4 0.135(9) 0.169(10) 0.221(12) -0.051(10) 0.110(9) -0.022(9)
C351_4 0.137(9) 0.183(11) 0.233(12) -0.058(10) 0.101(9) -0.026(9)
C352_4 0.118(6) 0.074(5) 0.114(6) 0.004(5) 0.063(5) 0.004(5)
C353_4 0.128(7) 0.083(6) 0.124(7) 0.003(6) 0.063(6) 0.004(6)
C354_4 0.131(7) 0.086(6) 0.124(7) -0.002(6) 0.070(6) -0.001(6)
C355_4 0.126(7) 0.079(6) 0.129(7) 0.001(6) 0.079(6) 0.002(6)
N356_4 0.112(6) 0.081(5) 0.115(6) 0.007(5) 0.059(5) 0.002(5)
C357_4 0.119(6) 0.093(5) 0.132(6) 0.002(6) 0.056(6) 0.001(5)
O358_4 0.125(6) 0.112(6) 0.129(6) -0.005(6) 0.048(6) -0.006(5)
C359_4 0.108(6) 0.085(6) 0.145(7) 0.006(6) 0.062(6) 0.003(5)
N360_4 0.106(6) 0.085(5) 0.155(7) 0.005(5) 0.073(5) 0.004(5)
C361_4 0.111(6) 0.102(6) 0.174(7) 0.016(6) 0.086(6) 0.016(5)
C362_4 0.116(6) 0.114(6) 0.179(7) 0.024(6) 0.085(6) 0.019(5)
C363_4 0.106(6) 0.103(6) 0.178(7) 0.021(6) 0.073(6) 0.021(5)
C364_4 0.105(6) 0.094(6) 0.157(7) 0.013(6) 0.059(6) 0.011(6)
O365_4 0.111(6) 0.120(6) 0.204(8) 0.032(6) 0.071(6) 0.024(5)
C366_4 0.111(7) 0.123(8) 0.232(10) 0.025(7) 0.063(7) 0.020(6)
C367_4 0.121(7) 0.134(8) 0.263(11) 0.014(8) 0.061(8) 0.010(6)
C368_4 0.123(9) 0.142(10) 0.284(13) 0.017(10) 0.057(10) 0.007(8)
C369_4 0.128(9) 0.142(10) 0.270(14) 0.004(10) 0.073(10) 0.024(8)
C370_4 0.115(6) 0.121(7) 0.199(8) 0.023(6) 0.099(6) 0.018(6)
C371_4 0.133(7) 0.145(8) 0.197(9) 0.034(7) 0.090(7) 0.028(7)
C372_4 0.142(8) 0.151(8) 0.194(9) 0.036(8) 0.093(7) 0.029(7)
C373_4 0.131(7) 0.134(8) 0.185(9) 0.033(7) 0.085(7) 0.028(6)
N374_4 0.120(6) 0.134(8) 0.252(8) -0.004(7) 0.098(7) 0.007(6)
O375_4 0.133(7) 0.171(9) 0.312(11) -0.025(9) 0.084(8) 0.006(8)
O376_4 0.135(8) 0.152(9) 0.272(10) -0.029(8) 0.070(8) 0.012(7)
N401_5 0.114(6) 0.083(5) 0.103(5) 0.004(5) 0.059(5) 0.014(5)
C402_5 0.115(6) 0.088(5) 0.101(6) 0.003(5) 0.058(5) 0.013(5)
C403_5 0.119(7) 0.097(6) 0.105(6) 0.005(6) 0.056(5) 0.012(6)
C404_5 0.123(6) 0.098(6) 0.104(6) 0.007(5) 0.051(5) 0.018(5)
C405_5 0.123(7) 0.089(6) 0.099(6) 0.007(6) 0.057(6) 0.011(6)
C406_5 0.117(6) 0.084(5) 0.102(6) -0.001(5) 0.059(5) 0.014(5)
O407_5 0.134(6) 0.109(5) 0.112(5) 0.012(5) 0.043(5) 0.011(5)
C408_5 0.130(7) 0.114(7) 0.111(7) 0.008(6) 0.040(6) 0.011(6)
C409_5 0.124(7) 0.113(6) 0.104(6) 0.005(6) 0.042(6) 0.015(6)
O410_5 0.116(5) 0.115(5) 0.102(5) 0.007(5) 0.044(4) 0.022(4)
C411_5 0.109(6) 0.098(6) 0.105(6) 0.010(5) 0.047(5) 0.006(5)
C412_5 0.105(6) 0.092(6) 0.106(6) 0.005(6) 0.052(6) 0.006(5)
C413_5 0.095(5) 0.082(5) 0.106(6) 0.003(5) 0.051(5) 0.004(5)
N414_5 0.095(5) 0.074(5) 0.107(6) 0.004(5) 0.048(5) 0.005(4)
C415_5 0.102(6) 0.078(5) 0.106(6) 0.003(5) 0.054(5) 0.003(5)
C416_5 0.099(6) 0.087(6) 0.107(6) 0.013(6) 0.047(5) 0.010(5)
Cl1_6 0.165(4) 0.229(6) 0.165(4) 0.019(4) 0.066(3) 0.056(4)
C2_6 0.140(13) 0.216(15) 0.24(2) -0.013(15) 0.041(11) -0.021(13)
C3_6 0.136(13) 0.220(15) 0.24(2) -0.012(15) 0.043(11) -0.021(12)
Cl4_6 0.150(4) 0.244(6) 0.203(5) 0.010(5) 0.073(4) 0.024(4)
O5_6 0.207(10) 0.122(7) 0.184(10) 0.013(7) 0.094(8) 0.029(7)
C5_6 0.227(12) 0.108(9) 0.182(11) 0.014(9) 0.092(10) 0.052(9)
O6_6 0.168(12) 0.30(2) 0.195(12) 0.054(12) 0.047(9) -0.010(11)
C6_6 0.157(13) 0.28(2) 0.183(13) 0.064(14) 0.057(11) 0.003(12)
O7_6 0.206(13) 0.35(2) 0.25(2) 0.114(19) 0.079(13) 0.109(12)
C7_6 0.202(14) 0.35(2) 0.25(2) 0.11(2) 0.084(15) 0.108(14)
O8_6 0.175(11) 0.187(13) 0.289(19) 0.042(11) 0.090(11) 0.008(9)
C8_6 0.192(13) 0.199(15) 0.30(2) 0.042(13) 0.080(13) 0.000(12)
O9_6 0.205(14) 0.180(14) 0.322(19) 0.013(15) 0.083(13) 0.012(11)
C9_6 0.208(16) 0.179(15) 0.32(2) 0.015(17) 0.074(15) -0.008(13)
O10_6 0.208(12) 0.28(2) 0.178(14) -0.037(13) 0.108(11) -0.052(14)
C10_6 0.208(13) 0.28(2) 0.182(16) -0.033(14) 0.108(12) -0.051(16)
O11_6 0.269(15) 0.188(13) 0.298(16) 0.041(13) 0.196(14) 0.027(12)
C11_6 0.249(16) 0.169(14) 0.293(17) 0.043(14) 0.200(15) 0.012(13)
O12_6 0.175(12) 0.33(2) 0.213(16) -0.084(15) 0.109(12) -0.030(13)
C12_6 0.165(13) 0.32(2) 0.207(17) -0.077(17) 0.115(13) -0.032(14)
O13_6 0.143(9) 0.140(10) 0.11(2) 0.029(12) 0.041(18) -0.011(9)
C13_6 0.147(10) 0.147(11) 0.11(2) 0.023(13) 0.045(16) -0.010(11)
O14_6 0.140(9) 0.142(10) 0.11(2) 0.032(12) 0.046(18) -0.010(9)
O18_6 0.271(16) 0.130(10) 0.111(9) 0.017(10) -0.020(9) 0.014(12)
C18_6 0.293(17) 0.168(12) 0.135(11) 0.020(13) -0.013(12) -0.004(15)
O19_6 0.271(16) 0.25(2) 0.33(2) -0.011(16) 0.107(16) 0.097(16)
C19_6 0.285(17) 0.26(2) 0.33(3) -0.007(17) 0.097(18) 0.081(18)
O20_6 0.33(3) 0.111(17) 0.21(3) -0.046(17) 0.19(3) -0.026(19)
C20_6 0.32(4) 0.108(18) 0.21(3) -0.044(18) 0.20(3) -0.03(2)
O21_6 0.139(9) 0.111(9) 0.127(8) -0.002(7) 0.050(8) 0.015(7)
C21_6 0.158(12) 0.119(11) 0.142(11) -0.002(10) 0.021(11) 0.008(9)
O22_6 0.13(3) 0.12(3) 0.15(3) 0.03(2) 0.07(2) 0.02(2)
O23_6 0.25(2) 0.27(2) 0.31(3) -0.08(2) 0.138(18) -0.079(17)
C23_6 0.25(2) 0.26(2) 0.31(3) -0.10(2) 0.13(2) -0.075(18)
O24_6 0.250(18) 0.248(19) 0.26(2) 0.008(15) 0.124(16) 0.071(15)
O25_6 0.210(16) 0.48(3) 0.27(2) 0.24(2) 0.154(15) 0.109(19)
O26_6 0.200(14) 0.235(17) 0.219(16) -0.048(14) 0.062(12) -0.018(12)
O27_6 0.149(8) 0.175(9) 0.080(5) 0.019(6) 0.048(5) 0.037(7)
O28_6 0.117(8) 0.136(9) 0.172(10) 0.016(8) 0.055(7) 0.016(6)
O29_6 0.175(12) 0.190(11) 0.172(11) 0.020(9) 0.073(9) 0.037(9)
O30_6 0.28(2) 0.204(18) 0.186(16) 0.033(14) 0.154(17) 0.094(16)
O31_6 0.14(2) 0.11(2) 0.11(2) 0.020(18) 0.057(18) 0.004(18)

loop_
_atom_type_symbol
_atom_type_description
_atom_type_scat_dispersion_real
_atom_type_scat_dispersion_imag
_atom_type_scat_source
C C 0.0033 0.0016 'International Tables Vol C Tables 4.2.6.8 and 6.1.1.4'
H H 0.0000 0.0000 'International Tables Vol C Tables 4.2.6.8 and 6.1.1.4'
N N 0.0061 0.0033 'International Tables Vol C Tables 4.2.6.8 and 6.1.1.4'
O O 0.0106 0.0060 'International Tables Vol C Tables 4.2.6.8 and 6.1.1.4'
Cl Cl 0.1484 0.1585 'International Tables Vol C Tables 4.2.6.8 and 6.1.1.4'

loop_
_geom_angle_atom_site_label_1
_geom_angle_atom_site_label_2
_geom_angle_atom_site_label_3
_geom_angle
N2_1 C1_1 C402_5 108.9(9)
C3_1 N2_1 C1_1 123.2(10)
O4_1 C3_1 N2_1 122.7(12)
O4_1 C3_1 C5_1 124.2(11)
N2_1 C3_1 C5_1 113.0(10)
N6_1 C5_1 C10_1 126.1(13)
N6_1 C5_1 C3_1 117.3(11)
C10_1 C5_1 C3_1 116.5(11)
C5_1 N6_1 C7_1 116.7(11)
N6_1 C7_1 C8_1 122.6(12)
N6_1 C7_1 C16_1 116.7(12)
C8_1 C7_1 C16_1 120.7(13)
C7_1 C8_1 C19_1 119.0(13)
C7_1 C8_1 C9_1 118.9(13)
C19_1 C8_1 C9_1 122.0(13)
O11_1 C9_1 C10_1 122.7(13)
O11_1 C9_1 C8_1 118.3(13)
C10_1 C9_1 C8_1 118.9(12)
C9_1 C10_1 C5_1 116.7(12)
C9_1 O11_1 C12_1 119.1(12)
O11_1 C12_1 C13_1 113.5(15)
C14_1 C13_1 C12_1 115.8(18)
C14_1 C13_1 C15_1 107.2(15)
C12_1 C13_1 C15_1 89.0(17)
C17_1 C16_1 N20_1 124.0(12)
C17_1 C16_1 C7_1 120.0(14)
N20_1 C16_1 C7_1 115.9(12)
C18_1 C17_1 C16_1 117.7(14)
C17_1 C18_1 C19_1 124.4(14)
C18_1 C19_1 C8_1 118.1(14)
C21_1 N20_1 C16_1 130.8(11)
O22_1 C21_1 N20_1 124.0(14)
O22_1 C21_1 C23_1 121.5(12)
N20_1 C21_1 C23_1 114.4(11)
N24_1 C23_1 C28_1 123.1(14)
N24_1 C23_1 C21_1 117.9(11)
C28_1 C23_1 C21_1 119.0(12)
C23_1 N24_1 C25_1 116.8(11)
N24_1 C25_1 C26_1 124.4(13)
N24_1 C25_1 C34_1 117.0(11)
C26_1 C25_1 C34_1 118.6(14)
C25_1 C26_1 C27_1 118.2(14)
C25_1 C26_1 C37_1 117.8(13)
C27_1 C26_1 C37_1 123.9(13)
C28_1 C27_1 O29_1 126.7(14)
C28_1 C27_1 C26_1 116.5(12)
O29_1 C27_1 C26_1 116.8(14)
C27_1 C28_1 C23_1 121.0(13)
C27_1 O29_1 C30_1 116.7(13)
O29_1 C30_1 C31_1 118.5(16)
C33_1 C31_1 C32_1 108.6(17)
C33_1 C31_1 C30_1 88.6(19)
C32_1 C31_1 C30_1 103(2)
C35_1 C34_1 N38_1 123.8(12)
C35_1 C34_1 C25_1 120.5(12)
N38_1 C34_1 C25_1 115.6(12)
C34_1 C35_1 C36_1 119.4(14)
C37_1 C36_1 C35_1 118.7(15)
C36_1 C37_1 C26_1 124.5(14)
C39_1 N38_1 C34_1 131.2(12)
O40_1 C39_1 N38_1 125.5(13)
O40_1 C39_1 C41_1 120.9(12)
N38_1 C39_1 C41_1 113.7(13)
N42_1 C41_1 C46_1 123.6(12)
N42_1 C41_1 C39_1 115.4(11)
C46_1 C41_1 C39_1 120.8(13)
C41_1 N42_1 C43_1 117.7(10)
N42_1 C43_1 C44_1 122.7(12)
N42_1 C43_1 C52_1 115.7(10)
C44_1 C43_1 C52_1 121.5(12)
C43_1 C44_1 C45_1 117.6(12)
C43_1 C44_1 C55_1 118.1(12)
C45_1 C44_1 C55_1 124.3(11)
O47_1 C45_1 C46_1 123.1(12)
O47_1 C45_1 C44_1 117.2(12)
C46_1 C45_1 C44_1 119.7(10)
C45_1 C46_1 C41_1 118.5(12)
C45_1 O47_1 C48_1 118.6(11)
O47_1 C48_1 C49_1 110.9(12)
C48_1 C49_1 C51_1 108.2(14)
C48_1 C49_1 C50_1 112.3(14)
C51_1 C49_1 C50_1 108.5(12)
N56_1 C52_1 C53_1 125.5(12)
N56_1 C52_1 C43_1 116.0(11)
C53_1 C52_1 C43_1 118.5(11)
C54_1 C53_1 C52_1 119.6(13)
C55_1 C54_1 C53_1 123.2(13)
C54_1 C55_1 C44_1 119.0(12)
C57_1 N56_1 C52_1 132.0(11)
O58_1 C57_1 N56_1 124.8(12)
O58_1 C57_1 C59_1 122.2(12)
N56_1 C57_1 C59_1 113.0(12)
N60_1 C59_1 C64_1 123.8(11)
N60_1 C59_1 C57_1 116.1(11)
C64_1 C59_1 C57_1 120.0(13)
C59_1 N60_1 C61_1 117.6(10)
N60_1 C61_1 C62_1 123.1(13)
N60_1 C61_1 C70_1 122.5(12)
C62_1 C61_1 C70_1 114.4(11)
C73_1 C62_1 C63_1 122.3(12)
C73_1 C62_1 C61_1 120.8(13)
C63_1 C62_1 C61_1 116.9(11)
O65_1 C63_1 C64_1 125.1(12)
O65_1 C63_1 C62_1 115.4(11)
C64_1 C63_1 C62_1 119.5(11)
C59_1 C64_1 C63_1 119.0(13)
C63_1 O65_1 C66_1 119.2(9)
O65_1 C66_1 C67_1 109.0(11)
C69_1 C67_1 C68_1 108.3(11)
C69_1 C67_1 C66_1 109.7(12)
C68_1 C67_1 C66_1 111.7(11)
C71_1 C70_1 C61_1 123.6(13)
C71_1 C70_1 N74_1 118.7(14)
C61_1 C70_1 N74_1 117.6(12)
C70_1 C71_1 C72_1 120.2(14)
C73_1 C72_1 C71_1 120.7(13)
C72_1 C73_1 C62_1 120.2(13)
O75_1 N74_1 O76_1 118.1(15)
O75_1 N74_1 C70_1 124.3(15)
O76_1 N74_1 C70_1 117.2(12)
N102_2 C101_2 C406_5 109.1(9)
C103_2 N102_2 C101_2 126.0(9)
O104_2 C103_2 N102_2 122.4(12)
O104_2 C103_2 C105_2 124.3(12)
N102_2 C103_2 C105_2 113.2(10)
N106_2 C105_2 C110_2 124.0(12)
N106_2 C105_2 C103_2 117.4(11)
C110_2 C105_2 C103_2 118.6(10)
C105_2 N106_2 C107_2 117.5(10)
N106_2 C107_2 C108_2 122.1(11)
N106_2 C107_2 C116_2 117.9(11)
C108_2 C107_2 C116_2 120.1(12)
C107_2 C108_2 C109_2 118.6(12)
C107_2 C108_2 C119_2 118.8(11)
C109_2 C108_2 C119_2 122.6(12)
O111_2 C109_2 C110_2 122.1(11)
O111_2 C109_2 C108_2 118.3(12)
C110_2 C109_2 C108_2 119.6(12)
C109_2 C110_2 C105_2 118.2(11)
C109_2 O111_2 C112_2 120.2(10)
O111_2 C112_2 C113_2 111.8(11)
C115_2 C113_2 C114_2 111.2(11)
C115_2 C113_2 C112_2 111.2(12)
C114_2 C113_2 C112_2 111.3(12)
C117_2 C116_2 N120_2 123.3(11)
C117_2 C116_2 C107_2 121.0(12)
N120_2 C116_2 C107_2 115.7(11)
C116_2 C117_2 C118_2 119.2(12)
C117_2 C118_2 C119_2 121.4(13)
C118_2 C119_2 C108_2 119.5(12)
C121_2 N120_2 C116_2 131.5(11)
O122_2 C121_2 N120_2 124.5(12)
O122_2 C121_2 C123_2 121.0(11)
N120_2 C121_2 C123_2 114.5(11)
N124_2 C123_2 C128_2 120.8(13)
N124_2 C123_2 C121_2 117.4(11)
C128_2 C123_2 C121_2 121.7(11)
C123_2 N124_2 C125_2 118.8(10)
N124_2 C125_2 C134_2 118.5(11)
N124_2 C125_2 C126_2 121.2(12)
C134_2 C125_2 C126_2 120.2(13)
C137_2 C126_2 C127_2 124.2(13)
C137_2 C126_2 C125_2 117.5(13)
C127_2 C126_2 C125_2 118.3(13)
O129_2 C127_2 C128_2 126.2(13)
O129_2 C127_2 C126_2 115.5(14)
C128_2 C127_2 C126_2 118.3(12)
C127_2 C128_2 C123_2 122.4(13)
C127_2 O129_2 C130_2 118.8(12)
O129_2 C130_2 C131_2 106.6(13)
C132_2 C131_2 C133_2 111.9(14)
C132_2 C131_2 C130_2 109.1(16)
C133_2 C131_2 C130_2 107.0(16)
C135_2 C134_2 N138_2 125.9(12)
C135_2 C134_2 C125_2 120.7(13)
N138_2 C134_2 C125_2 113.3(12)
C134_2 C135_2 C136_2 120.0(14)
C137_2 C136_2 C135_2 120.8(15)
C126_2 C137_2 C136_2 120.7(14)
C139_2 N138_2 C134_2 128.1(11)
O140_2 C139_2 N138_2 125.4(12)
O140_2 C139_2 C141_2 122.4(11)
N138_2 C139_2 C141_2 112.1(12)
N142_2 C141_2 C146_2 123.6(12)
N142_2 C141_2 C139_2 116.1(10)
C146_2 C141_2 C139_2 120.3(12)
C141_2 N142_2 C143_2 116.3(10)
N142_2 C143_2 C144_2 121.1(12)
N142_2 C143_2 C152_2 117.2(10)
C144_2 C143_2 C152_2 121.7(12)
C145_2 C144_2 C143_2 120.2(12)
C145_2 C144_2 C155_2 124.1(11)
C143_2 C144_2 C155_2 115.7(12)
O147_2 C145_2 C146_2 126.1(12)
O147_2 C145_2 C144_2 118.0(12)
C146_2 C145_2 C144_2 115.9(10)
C145_2 C146_2 C141_2 122.9(12)
C145_2 O147_2 C148_2 119.4(10)
O147_2 C148_2 C149_2 111.3(11)
C151_2 C149_2 C148_2 114.9(12)
C151_2 C149_2 C150_2 108.1(10)
C148_2 C149_2 C150_2 109.0(11)
C153_2 C152_2 C143_2 119.6(11)
C153_2 C152_2 N156_2 125.4(12)
C143_2 C152_2 N156_2 115.0(11)
C152_2 C153_2 C154_2 119.6(13)
C155_2 C154_2 C153_2 121.6(13)
C154_2 C155_2 C144_2 121.6(12)
C157_2 N156_2 C152_2 128.4(11)
O158_2 C157_2 N156_2 124.3(11)
O158_2 C157_2 C159_2 124.1(13)
N156_2 C157_2 C159_2 111.6(13)
N160_2 C159_2 C164_2 124.4(12)
N160_2 C159_2 C157_2 117.8(12)
C164_2 C159_2 C157_2 117.8(13)
C159_2 N160_2 C161_2 118.9(11)
N160_2 C161_2 C170_2 122.3(12)
N160_2 C161_2 C162_2 120.5(13)
C170_2 C161_2 C162_2 117.2(12)
C173_2 C162_2 C163_2 126.0(13)
C173_2 C162_2 C161_2 117.0(14)
C163_2 C162_2 C161_2 116.9(12)
O165_2 C163_2 C164_2 125.0(15)
O165_2 C163_2 C162_2 113.8(13)
C164_2 C163_2 C162_2 121.2(12)
C163_2 C164_2 C159_2 117.6(14)
C163_2 O165_2 C166_2 118.1(12)
O165_2 C166_2 C167_2 116.1(16)
C169_2 C167_2 C168_2 109.0(16)
C169_2 C167_2 C166_2 104.6(18)
C168_2 C167_2 C166_2 109.8(19)
C171_2 C170_2 C161_2 121.6(13)
C171_2 C170_2 N174_2 118.5(14)
C161_2 C170_2 N174_2 119.9(12)
C170_2 C171_2 C172_2 119.5(15)
C173_2 C172_2 C171_2 121.2(14)
C172_2 C173_2 C162_2 123.2(14)
O175_2 N174_2 O176_2 123.3(14)
O175_2 N174_2 C170_2 119.8(14)
O176_2 N174_2 C170_2 116.5(13)
N202_3 C201_3 C413_5 111.3(9)
C203_3 N202_3 C201_3 125.5(10)
O204_3 C203_3 N202_3 122.7(12)
O204_3 C203_3 C205_3 122.6(12)
N202_3 C203_3 C205_3 114.6(11)
N206_3 C205_3 C210_3 124.5(13)
N206_3 C205_3 C203_3 115.4(12)
C210_3 C205_3 C203_3 120.0(12)
C205_3 N206_3 C207_3 117.2(11)
N206_3 C207_3 C216_3 117.2(12)
N206_3 C207_3 C208_3 121.9(12)
C216_3 C207_3 C208_3 120.8(13)
C209_3 C208_3 C207_3 118.0(13)
C209_3 C208_3 C219_3 124.3(14)
C207_3 C208_3 C219_3 117.7(14)
O211_3 C209_3 C210_3 126.5(14)
O211_3 C209_3 C208_3 115.1(14)
C210_3 C209_3 C208_3 118.4(13)
C209_3 C210_3 C205_3 120.0(13)
C209_3 O211_3 C212_3 117.2(14)
O211_3 C212_3 C213_3 117.5(16)
C212_3 C213_3 C215_3 108.7(17)
C212_3 C213_3 C214_3 108.7(18)
C215_3 C213_3 C214_3 104.5(13)
N220_3 C216_3 C217_3 125.1(12)
N220_3 C216_3 C207_3 116.9(12)
C217_3 C216_3 C207_3 118.0(13)
C218_3 C217_3 C216_3 120.8(14)
C219_3 C218_3 C217_3 121.6(15)
C218_3 C219_3 C208_3 120.9(14)
C221_3 N220_3 C216_3 131.0(11)
O222_3 C221_3 N220_3 122.8(13)
O222_3 C221_3 C223_3 122.1(12)
N220_3 C221_3 C223_3 115.1(11)
N224_3 C223_3 C228_3 124.0(13)
N224_3 C223_3 C221_3 117.0(12)
C228_3 C223_3 C221_3 119.0(11)
C223_3 N224_3 C225_3 116.5(11)
N224_3 C225_3 C226_3 123.2(12)
N224_3 C225_3 C234_3 116.5(12)
C226_3 C225_3 C234_3 120.2(13)
C225_3 C226_3 C227_3 117.2(13)
C225_3 C226_3 C237_3 117.6(13)
C227_3 C226_3 C237_3 125.1(13)
O229_3 C227_3 C228_3 125.0(13)
O229_3 C227_3 C226_3 114.9(14)
C228_3 C227_3 C226_3 120.1(13)
C227_3 C228_3 C223_3 118.9(12)
C227_3 O229_3 C230_3 119.3(13)
O229_3 C230_3 C231_3 116.8(15)
C233_3 C231_3 C230_3 93.9(17)
C233_3 C231_3 C232_3 106.1(14)
C230_3 C231_3 C232_3 114.2(18)
C235_3 C234_3 N238_3 126.0(12)
C235_3 C234_3 C225_3 119.1(13)
N238_3 C234_3 C225_3 114.9(12)
C234_3 C235_3 C236_3 122.0(14)
C237_3 C236_3 C235_3 120.7(15)
C236_3 C237_3 C226_3 120.2(14)
C239_3 N238_3 C234_3 129.3(12)
O240_3 C239_3 N238_3 123.0(13)
O240_3 C239_3 C241_3 122.2(12)
N238_3 C239_3 C241_3 114.7(13)
N242_3 C241_3 C246_3 125.4(14)
N242_3 C241_3 C239_3 116.1(12)
C246_3 C241_3 C239_3 118.6(13)
C241_3 N242_3 C243_3 116.6(11)
N242_3 C243_3 C244_3 123.7(13)
N242_3 C243_3 C252_3 114.9(11)
C244_3 C243_3 C252_3 121.4(14)
C245_3 C244_3 C243_3 118.2(14)
C245_3 C244_3 C255_3 122.8(13)
C243_3 C244_3 C255_3 119.0(14)
O247_3 C245_3 C244_3 117.4(15)
O247_3 C245_3 C246_3 122.3(15)
C244_3 C245_3 C246_3 120.2(12)
C245_3 C246_3 C241_3 115.8(14)
C245_3 O247_3 C248_3 120.2(14)
O247_3 C248_3 C249_3 108.6(15)
C250_3 C249_3 C251_3 106.4(15)
C250_3 C249_3 C248_3 105.7(18)
C251_3 C249_3 C248_3 106(2)
C253_3 C252_3 N256_3 122.0(13)
C253_3 C252_3 C243_3 120.7(13)
N256_3 C252_3 C243_3 117.2(13)
C252_3 C253_3 C254_3 117.6(15)
C255_3 C254_3 C253_3 121.7(15)
C254_3 C255_3 C244_3 119.6(14)
C257_3 N256_3 C252_3 131.3(12)
O258_3 C257_3 N256_3 123.1(12)
O258_3 C257_3 C259_3 123.9(13)
N256_3 C257_3 C259_3 113.0(13)
N260_3 C259_3 C264_3 122.6(12)
N260_3 C259_3 C257_3 118.0(12)
C264_3 C259_3 C257_3 119.3(13)
C259_3 N260_3 C261_3 117.9(11)
N260_3 C261_3 C262_3 120.8(13)
N260_3 C261_3 C270_3 119.2(12)
C262_3 C261_3 C270_3 120.1(13)
C261_3 C262_3 C263_3 118.8(12)
C261_3 C262_3 C273_3 117.8(14)
C263_3 C262_3 C273_3 123.4(12)
C264_3 C263_3 O265_3 124.5(14)
C264_3 C263_3 C262_3 120.6(12)
O265_3 C263_3 C262_3 114.8(12)
C263_3 C264_3 C259_3 119.1(13)
C263_3 O265_3 C266_3 117.3(11)
O265_3 C266_3 C267_3 107.8(12)
C266_3 C267_3 C268_3 113.3(14)
C266_3 C267_3 C269_3 108.0(14)
C268_3 C267_3 C269_3 107.3(12)
C271_3 C270_3 C261_3 119.6(13)
C271_3 C270_3 N274_3 116.6(14)
C261_3 C270_3 N274_3 123.7(13)
C270_3 C271_3 C272_3 121.1(14)
C273_3 C272_3 C271_3 120.5(14)
C272_3 C273_3 C262_3 120.8(13)
O276_3 N274_3 O275_3 122.2(14)
O276_3 N274_3 C270_3 117.4(14)
O275_3 N274_3 C270_3 120.5(14)
N302_4 C301_4 C415_5 109.4(9)
C303_4 N302_4 C301_4 124.6(10)
O304_4 C303_4 N302_4 123.8(12)
O304_4 C303_4 C305_4 122.4(11)
N302_4 C303_4 C305_4 113.7(11)
N306_4 C305_4 C310_4 125.5(13)
N306_4 C305_4 C303_4 116.3(11)
C310_4 C305_4 C303_4 118.3(12)
C305_4 N306_4 C307_4 117.0(11)
N306_4 C307_4 C308_4 122.0(12)
N306_4 C307_4 C316_4 117.4(12)
C308_4 C307_4 C316_4 120.4(13)
C309_4 C308_4 C307_4 119.3(14)
C309_4 C308_4 C319_4 123.4(13)
C307_4 C308_4 C319_4 117.3(13)
O311_4 C309_4 C310_4 123.6(14)
O311_4 C309_4 C308_4 116.7(14)
C310_4 C309_4 C308_4 119.7(12)
C309_4 C310_4 C305_4 116.5(13)
C309_4 O311_4 C312_4 120.3(13)
O311_4 C312_4 C313_4 116.4(15)
C314_4 C313_4 C312_4 105.7(17)
C314_4 C313_4 C315_4 109.7(15)
C312_4 C313_4 C315_4 107.1(18)
C317_4 C316_4 N320_4 123.3(12)
C317_4 C316_4 C307_4 121.6(13)
N320_4 C316_4 C307_4 115.1(12)
C316_4 C317_4 C318_4 119.3(14)
C319_4 C318_4 C317_4 119.4(15)
C318_4 C319_4 C308_4 121.9(14)
C321_4 N320_4 C316_4 130.7(12)
O322_4 C321_4 N320_4 126.4(14)
O322_4 C321_4 C323_4 121.8(12)
N320_4 C321_4 C323_4 111.7(11)
N324_4 C323_4 C328_4 122.8(13)
N324_4 C323_4 C321_4 118.7(11)
C328_4 C323_4 C321_4 118.5(12)
C325_4 N324_4 C323_4 117.4(10)
N324_4 C325_4 C326_4 123.5(12)
N324_4 C325_4 C334_4 117.8(10)
C326_4 C325_4 C334_4 118.7(12)
C337_4 C326_4 C325_4 118.8(12)
C337_4 C326_4 C327_4 124.1(11)
C325_4 C326_4 C327_4 117.1(13)
O329_4 C327_4 C328_4 125.4(13)
O329_4 C327_4 C326_4 115.8(13)
C328_4 C327_4 C326_4 118.6(11)
C327_4 C328_4 C323_4 119.9(12)
C327_4 O329_4 C330_4 118.5(12)
O329_4 C330_4 C331_4 116.7(16)
C332_4 C331_4 C333_4 112.2(17)
C332_4 C331_4 C330_4 112(2)
C333_4 C331_4 C330_4 103.5(19)
C335_4 C334_4 C325_4 120.3(11)
C335_4 C334_4 N338_4 125.5(11)
C325_4 C334_4 N338_4 114.2(11)
C334_4 C335_4 C336_4 119.8(12)
C337_4 C336_4 C335_4 121.4(13)
C336_4 C337_4 C326_4 120.5(12)
C339_4 N338_4 C334_4 130.7(11)
O340_4 C339_4 N338_4 124.8(12)
O340_4 C339_4 C341_4 121.8(11)
N338_4 C339_4 C341_4 113.3(12)
N342_4 C341_4 C346_4 123.0(11)
N342_4 C341_4 C339_4 114.9(11)
C346_4 C341_4 C339_4 121.7(12)
C341_4 N342_4 C343_4 116.7(10)
N342_4 C343_4 C344_4 123.7(12)
N342_4 C343_4 C352_4 115.3(10)
C344_4 C343_4 C352_4 121.0(12)
C343_4 C344_4 C345_4 118.1(11)
C343_4 C344_4 C355_4 118.0(13)
C345_4 C344_4 C355_4 123.9(11)
O347_4 C345_4 C346_4 125.6(13)
O347_4 C345_4 C344_4 117.0(11)
C346_4 C345_4 C344_4 117.4(10)
C345_4 C346_4 C341_4 120.9(12)
C345_4 O347_4 C348_4 120.2(10)
O347_4 C348_4 C349_4 110.3(11)
C350_4 C349_4 C351_4 107.8(12)
C350_4 C349_4 C348_4 110.5(12)
C351_4 C349_4 C348_4 109.3(13)
N356_4 C352_4 C353_4 126.3(12)
N356_4 C352_4 C343_4 115.3(11)
C353_4 C352_4 C343_4 118.4(11)
C354_4 C353_4 C352_4 119.0(13)
C355_4 C354_4 C353_4 123.5(13)
C354_4 C355_4 C344_4 120.1(12)
C357_4 N356_4 C352_4 131.0(11)
O358_4 C357_4 N356_4 124.0(12)
O358_4 C357_4 C359_4 123.1(14)
N356_4 C357_4 C359_4 112.9(13)
N360_4 C359_4 C364_4 124.0(12)
N360_4 C359_4 C357_4 116.0(12)
C364_4 C359_4 C357_4 119.9(14)
C359_4 N360_4 C361_4 117.8(11)
N360_4 C361_4 C362_4 122.4(14)
N360_4 C361_4 C370_4 119.9(12)
C362_4 C361_4 C370_4 117.7(13)
C361_4 C362_4 C373_4 120.3(15)
C361_4 C362_4 C363_4 117.6(12)
C373_4 C362_4 C363_4 122.0(13)
O365_4 C363_4 C364_4 127.2(14)
O365_4 C363_4 C362_4 114.8(12)
C364_4 C363_4 C362_4 118.0(12)
C363_4 C364_4 C359_4 120.0(14)
C363_4 O365_4 C366_4 119.1(11)
O365_4 C366_4 C367_4 109.6(13)
C369_4 C367_4 C368_4 110.2(14)
C369_4 C367_4 C366_4 110.4(14)
C368_4 C367_4 C366_4 112.6(14)
C371_4 C370_4 C361_4 123.3(14)
C371_4 C370_4 N374_4 117.0(16)
C361_4 C370_4 N374_4 119.7(13)
C370_4 C371_4 C372_4 116.3(16)
C373_4 C372_4 C371_4 122.3(15)
C372_4 C373_4 C362_4 119.9(15)
O376_4 N374_4 O375_4 117.4(17)
O376_4 N374_4 C370_4 124.9(17)
O375_4 N374_4 C370_4 116.2(16)
C402_5 N401_5 C406_5 115.6(10)
N401_5 C402_5 C403_5 124.6(11)
N401_5 C402_5 C1_1 117.0(11)
C403_5 C402_5 C1_1 118.3(11)
C402_5 C403_5 C404_5 116.7(12)
C405_5 C404_5 C403_5 120.2(13)
C405_5 C404_5 O407_5 117.4(11)
C403_5 C404_5 O407_5 122.3(12)
C404_5 C405_5 C406_5 119.9(12)
C405_5 C406_5 N401_5 122.8(11)
C405_5 C406_5 C101_2 122.2(11)
N401_5 C406_5 C101_2 115.0(11)
C404_5 O407_5 C408_5 117.7(10)
O407_5 C408_5 C409_5 110.9(11)
O410_5 C409_5 C408_5 113.4(10)
C411_5 O410_5 C409_5 118.8(10)
O410_5 C411_5 C416_5 117.2(11)
O410_5 C411_5 C412_5 123.5(11)
C416_5 C411_5 C412_5 119.2(11)
C413_5 C412_5 C411_5 117.6(11)
N414_5 C413_5 C412_5 124.8(11)
N414_5 C413_5 C201_3 115.3(11)
C412_5 C413_5 C201_3 119.9(10)
C415_5 N414_5 C413_5 116.2(10)
N414_5 C415_5 C416_5 123.4(10)
N414_5 C415_5 C301_4 115.8(11)
C416_5 C415_5 C301_4 120.8(11)
C411_5 C416_5 C415_5 118.8(11)
C3_6 C2_6 Cl1_6 118.1(16)
C2_6 C3_6 Cl4_6 114.3(15)
O14_6 C13_6 O13_6 15(5)
O16_6 O15_6 C15_6 21(4)
O16_6 C15_6 O15_6 14(3)
O15_6 O16_6 C15_6 146(6)
C21_6 O21_6 O22_6 73.7(16)

loop_
_geom_bond_atom_site_label_1
_geom_bond_atom_site_label_2
_geom_bond_distance
C1_1 N2_1 1.513(15)
C1_1 C402_5 1.583(16)
N2_1 C3_1 1.392(15)
C3_1 O4_1 1.285(13)
C3_1 C5_1 1.585(18)
C5_1 N6_1 1.364(14)
C5_1 C10_1 1.481(18)
N6_1 C7_1 1.433(16)
C7_1 C8_1 1.450(18)
C7_1 C16_1 1.470(17)
C8_1 C19_1 1.467(18)
C8_1 C9_1 1.480(19)
C9_1 O11_1 1.411(13)
C9_1 C10_1 1.447(18)
O11_1 C12_1 1.452(14)
C12_1 C13_1 1.517(16)
C13_1 C14_1 1.512(17)
C13_1 C15_1 1.535(17)
C16_1 C17_1 1.446(18)
C16_1 N20_1 1.459(16)
C17_1 C18_1 1.432(19)
C18_1 C19_1 1.434(19)
N20_1 C21_1 1.432(16)
C21_1 O22_1 1.285(14)
C21_1 C23_1 1.566(19)
C23_1 N24_1 1.362(15)
C23_1 C28_1 1.450(17)
N24_1 C25_1 1.380(16)
C25_1 C26_1 1.445(18)
C25_1 C34_1 1.537(18)
C26_1 C27_1 1.47(2)
C26_1 C37_1 1.52(2)
C27_1 C28_1 1.41(2)
C27_1 O29_1 1.415(13)
O29_1 C30_1 1.474(15)
C30_1 C31_1 1.550(17)
C31_1 C33_1 1.517(18)
C31_1 C32_1 1.539(18)
C34_1 C35_1 1.447(19)
C34_1 N38_1 1.448(16)
C35_1 C36_1 1.520(18)
C36_1 C37_1 1.370(19)
N38_1 C39_1 1.373(16)
C39_1 O40_1 1.291(16)
C39_1 C41_1 1.582(19)
C41_1 N42_1 1.391(16)
C41_1 C46_1 1.466(16)
N42_1 C43_1 1.425(15)
C43_1 C44_1 1.467(16)
C43_1 C52_1 1.460(17)
C44_1 C45_1 1.472(18)
C44_1 C55_1 1.496(19)
C45_1 O47_1 1.394(12)
C45_1 C46_1 1.438(18)
O47_1 C48_1 1.492(13)
C48_1 C49_1 1.523(15)
C49_1 C51_1 1.528(15)
C49_1 C50_1 1.524(15)
C52_1 N56_1 1.430(14)
C52_1 C53_1 1.453(17)
C53_1 C54_1 1.448(16)
C54_1 C55_1 1.402(18)
N56_1 C57_1 1.417(16)
C57_1 O58_1 1.269(15)
C57_1 C59_1 1.559(18)
C59_1 N60_1 1.414(16)
C59_1 C64_1 1.445(16)
N60_1 C61_1 1.411(15)
C61_1 C62_1 1.491(17)
C61_1 C70_1 1.492(18)
C62_1 C73_1 1.466(17)
C62_1 C63_1 1.483(18)
C63_1 O65_1 1.403(12)
C63_1 C64_1 1.450(16)
O65_1 C66_1 1.464(13)
C66_1 C67_1 1.566(13)
C67_1 C69_1 1.538(14)
C67_1 C68_1 1.523(14)
C70_1 C71_1 1.379(18)
C70_1 N74_1 1.544(19)
C71_1 C72_1 1.452(18)
C72_1 C73_1 1.401(18)
N74_1 O75_1 1.214(14)
N74_1 O76_1 1.278(16)
C101_2 N102_2 1.497(15)
C101_2 C406_5 1.580(16)
N102_2 C103_2 1.418(15)
C103_2 O104_2 1.289(13)
C103_2 C105_2 1.580(18)
C105_2 N106_2 1.372(14)
C105_2 C110_2 1.457(17)
N106_2 C107_2 1.425(15)
C107_2 C108_2 1.448(17)
C107_2 C116_2 1.488(16)
C108_2 C109_2 1.451(17)
C108_2 C119_2 1.479(17)
C109_2 O111_2 1.400(12)
C109_2 C110_2 1.420(17)
O111_2 C112_2 1.490(12)
C112_2 C113_2 1.541(14)
C113_2 C115_2 1.531(14)
C113_2 C114_2 1.527(14)
C116_2 C117_2 1.427(17)
C116_2 N120_2 1.451(15)
C117_2 C118_2 1.447(17)
C118_2 C119_2 1.466(17)
N120_2 C121_2 1.407(15)
C121_2 O122_2 1.279(14)
C121_2 C123_2 1.566(18)
C123_2 N124_2 1.404(15)
C123_2 C128_2 1.483(17)
N124_2 C125_2 1.422(16)
C125_2 C134_2 1.465(18)
C125_2 C126_2 1.500(18)
C126_2 C137_2 1.450(19)
C126_2 C127_2 1.48(2)
C127_2 O129_2 1.393(13)
C127_2 C128_2 1.379(19)
O129_2 C130_2 1.463(14)
C130_2 C131_2 1.597(16)
C131_2 C132_2 1.496(16)
C131_2 C133_2 1.513(16)
C134_2 C135_2 1.399(18)
C134_2 N138_2 1.483(16)
C135_2 C136_2 1.466(19)
C136_2 C137_2 1.45(2)
N138_2 C139_2 1.426(15)
C139_2 O140_2 1.288(15)
C139_2 C141_2 1.578(18)
C141_2 N142_2 1.356(15)
C141_2 C146_2 1.455(16)
N142_2 C143_2 1.465(16)
C143_2 C144_2 1.464(16)
C143_2 C152_2 1.478(18)
C144_2 C145_2 1.466(18)
C144_2 C155_2 1.511(18)
C145_2 O147_2 1.375(11)
C145_2 C146_2 1.389(17)
O147_2 C148_2 1.461(13)
C148_2 C149_2 1.554(14)
C149_2 C151_2 1.530(14)
C149_2 C150_2 1.563(14)
C152_2 C153_2 1.434(17)
C152_2 N156_2 1.485(14)
C153_2 C154_2 1.456(16)
C154_2 C155_2 1.402(18)
N156_2 C157_2 1.435(17)
C157_2 O158_2 1.278(16)
C157_2 C159_2 1.532(14)
C159_2 N160_2 1.374(16)
C159_2 C164_2 1.495(18)
N160_2 C161_2 1.439(16)
C161_2 C170_2 1.458(19)
C161_2 C162_2 1.539(18)
C162_2 C173_2 1.463(19)
C162_2 C163_2 1.48(2)
C163_2 O165_2 1.413(13)
C163_2 C164_2 1.425(18)
O165_2 C166_2 1.455(15)
C166_2 C167_2 1.565(17)
C167_2 C169_2 1.493(17)
C167_2 C168_2 1.526(17)
C170_2 C171_2 1.418(18)
C170_2 N174_2 1.544(18)
C171_2 C172_2 1.476(19)
C172_2 C173_2 1.348(19)
N174_2 O175_2 1.233(14)
N174_2 O176_2 1.283(15)
C201_3 N202_3 1.494(15)
C201_3 C413_5 1.570(16)
N202_3 C203_3 1.372(15)
C203_3 O204_3 1.302(14)
C203_3 C205_3 1.561(18)
C205_3 N206_3 1.367(14)
C205_3 C210_3 1.446(17)
N206_3 C207_3 1.436(16)
C207_3 C216_3 1.496(18)
C207_3 C208_3 1.498(19)
C208_3 C209_3 1.456(19)
C208_3 C219_3 1.48(2)
C209_3 O211_3 1.400(13)
C209_3 C210_3 1.439(19)
O211_3 C212_3 1.458(15)
C212_3 C213_3 1.503(17)
C213_3 C215_3 1.569(16)
C213_3 C214_3 1.586(16)
C216_3 N220_3 1.468(17)
C216_3 C217_3 1.467(18)
C217_3 C218_3 1.449(19)
C218_3 C219_3 1.43(2)
N220_3 C221_3 1.369(15)
C221_3 O222_3 1.317(14)
C221_3 C223_3 1.555(19)
C223_3 N224_3 1.373(15)
C223_3 C228_3 1.492(17)
N224_3 C225_3 1.438(16)
C225_3 C226_3 1.472(18)
C225_3 C234_3 1.518(18)
C226_3 C227_3 1.48(2)
C226_3 C237_3 1.51(2)
C227_3 O229_3 1.401(13)
C227_3 C228_3 1.395(19)
O229_3 C230_3 1.458(14)
C230_3 C231_3 1.517(16)
C231_3 C233_3 1.515(17)
C231_3 C232_3 1.558(17)
C234_3 C235_3 1.414(18)
C234_3 N238_3 1.466(16)
C235_3 C236_3 1.451(18)
C236_3 C237_3 1.450(19)
N238_3 C239_3 1.396(16)
C239_3 O240_3 1.306(16)
C239_3 C241_3 1.533(19)
C241_3 N242_3 1.370(16)
C241_3 C246_3 1.481(18)
N242_3 C243_3 1.445(16)
C243_3 C244_3 1.440(18)
C243_3 C252_3 1.468(19)
C244_3 C245_3 1.45(2)
C244_3 C255_3 1.49(2)
C245_3 O247_3 1.383(13)
C245_3 C246_3 1.48(2)
O247_3 C248_3 1.469(15)
C248_3 C249_3 1.576(17)
C249_3 C250_3 1.534(17)
C249_3 C251_3 1.542(18)
C252_3 C253_3 1.446(19)
C252_3 N256_3 1.450(15)
C253_3 C254_3 1.502(19)
C254_3 C255_3 1.43(2)
N256_3 C257_3 1.436(17)
C257_3 O258_3 1.262(16)
C257_3 C259_3 1.542(14)
C259_3 N260_3 1.402(16)
C259_3 C264_3 1.484(18)
N260_3 C261_3 1.461(16)
C261_3 C262_3 1.454(18)
C261_3 C270_3 1.483(19)
C262_3 C263_3 1.477(19)
C262_3 C273_3 1.505(18)
C263_3 C264_3 1.388(17)
C263_3 O265_3 1.412(12)
O265_3 C266_3 1.457(14)
C266_3 C267_3 1.543(15)
C267_3 C268_3 1.542(15)
C267_3 C269_3 1.538(15)
C270_3 C271_3 1.415(18)
C270_3 N274_3 1.497(19)
C271_3 C272_3 1.459(19)
C272_3 C273_3 1.399(19)
N274_3 O276_3 1.261(14)
N274_3 O275_3 1.283(15)
C301_4 N302_4 1.514(15)
C301_4 C415_5 1.607(16)
N302_4 C303_4 1.360(15)
C303_4 O304_4 1.296(13)
C303_4 C305_4 1.594(18)
C305_4 N306_4 1.356(14)
C305_4 C310_4 1.486(18)
N306_4 C307_4 1.428(16)
C307_4 C308_4 1.447(18)
C307_4 C316_4 1.494(17)
C308_4 C309_4 1.453(19)
C308_4 C319_4 1.50(2)
C309_4 O311_4 1.388(13)
C309_4 C310_4 1.426(19)
O311_4 C312_4 1.475(15)
C312_4 C313_4 1.532(16)
C313_4 C314_4 1.499(17)
C313_4 C315_4 1.528(17)
C316_4 C317_4 1.411(18)
C316_4 N320_4 1.446(16)
C317_4 C318_4 1.50(2)
C318_4 C319_4 1.432(19)
N320_4 C321_4 1.425(15)
C321_4 O322_4 1.258(14)
C321_4 C323_4 1.606(19)
C323_4 N324_4 1.397(15)
C323_4 C328_4 1.478(17)
N324_4 C325_4 1.393(15)
C325_4 C326_4 1.478(17)
C325_4 C334_4 1.468(17)
C326_4 C337_4 1.446(18)
C326_4 C327_4 1.489(18)
C327_4 O329_4 1.396(12)
C327_4 C328_4 1.400(19)
O329_4 C330_4 1.458(14)
C330_4 C331_4 1.519(16)
C331_4 C332_4 1.477(17)
C331_4 C333_4 1.511(17)
C334_4 C335_4 1.398(17)
C334_4 N338_4 1.506(15)
C335_4 C336_4 1.461(17)
C336_4 C337_4 1.387(17)
N338_4 C339_4 1.400(15)
C339_4 O340_4 1.305(15)
C339_4 C341_4 1.544(18)
C341_4 N342_4 1.384(15)
C341_4 C346_4 1.455(16)
N342_4 C343_4 1.440(15)
C343_4 C344_4 1.440(16)
C343_4 C352_4 1.480(17)
C344_4 C345_4 1.488(18)
C344_4 C355_4 1.484(18)
C345_4 O347_4 1.387(11)
C345_4 C346_4 1.428(17)
O347_4 C348_4 1.436(13)
C348_4 C349_4 1.563(14)
C349_4 C350_4 1.528(14)
C349_4 C351_4 1.553(15)
C352_4 N356_4 1.456(14)
C352_4 C353_4 1.458(17)
C353_4 C354_4 1.427(16)
C354_4 C355_4 1.384(18)
N356_4 C357_4 1.425(17)
C357_4 O358_4 1.306(16)
C357_4 C359_4 1.535(19)
C359_4 N360_4 1.382(17)
C359_4 C364_4 1.447(18)
N360_4 C361_4 1.428(16)
C361_4 C362_4 1.471(19)
C361_4 C370_4 1.48(2)
C362_4 C373_4 1.49(2)
C362_4 C363_4 1.50(2)
C363_4 O365_4 1.387(12)
C363_4 C364_4 1.427(18)
O365_4 C366_4 1.455(14)
C366_4 C367_4 1.554(15)
C367_4 C369_4 1.524(16)
C367_4 C368_4 1.534(15)
C370_4 C371_4 1.40(2)
C370_4 N374_4 1.46(2)
C371_4 C372_4 1.56(2)
C372_4 C373_4 1.36(2)
N374_4 O376_4 1.135(16)
N374_4 O375_4 1.226(17)
N401_5 C402_5 1.412(15)
N401_5 C406_5 1.413(14)
C402_5 C403_5 1.435(17)
C403_5 C404_5 1.444(17)
C404_5 C405_5 1.401(17)
C404_5 O407_5 1.456(15)
C405_5 C406_5 1.425(17)
O407_5 C408_5 1.507(15)
C408_5 C409_5 1.567(14)
C409_5 O410_5 1.490(12)
O410_5 C411_5 1.398(12)
C411_5 C416_5 1.411(16)
C411_5 C412_5 1.471(16)
C412_5 C413_5 1.425(16)
C413_5 N414_5 1.406(14)
N414_5 C415_5 1.393(14)
C415_5 C416_5 1.465(17)
Cl1_6 C2_6 1.795(16)
C2_6 C3_6 1.510(17)
C3_6 Cl4_6 1.815(14)
O5_6 C5_6 1.467(14)
O6_6 C6_6 1.516(17)
O7_6 C7_6 1.368(18)
O8_6 C8_6 1.464(17)
O9_6 C9_6 1.433(17)
O10_6 C10_6 1.427(18)
O11_6 C11_6 1.388(16)
O12_6 C12_6 1.383(17)
O13_6 C13_6 1.42(2)
C13_6 O14_6 1.33(7)
O15_6 O16_6 0.56(3)
O15_6 C15_6 1.348(19)
C15_6 O16_6 0.85(3)
O18_6 C18_6 1.411(17)
O19_6 C19_6 1.406(18)
O20_6 C20_6 1.413(19)
O21_6 C21_6 1.430(16)
O21_6 O22_6 1.85(4)
O23_6 C23_6 1.416(19)
O29_6 O34_6 0.73(4)

loop_
_geom_torsion_atom_site_label_1
_geom_torsion_atom_site_label_2
_geom_torsion_atom_site_label_3
_geom_torsion_atom_site_label_4
_geom_torsion
C402_5 C1_1 N2_1 C3_1 173.2(10)
C1_1 N2_1 C3_1 O4_1 1.6(18)
C1_1 N2_1 C3_1 C5_1 -176.7(10)
O4_1 C3_1 C5_1 N6_1 171.7(11)
N2_1 C3_1 C5_1 N6_1 -10.0(15)
O4_1 C3_1 C5_1 C10_1 -10.3(17)
N2_1 C3_1 C5_1 C10_1 168.0(11)
C10_1 C5_1 N6_1 C7_1 -1.2(17)
C3_1 C5_1 N6_1 C7_1 176.6(10)
C5_1 N6_1 C7_1 C8_1 0.8(17)
C5_1 N6_1 C7_1 C16_1 -179.1(10)
N6_1 C7_1 C8_1 C19_1 -178.2(11)
C16_1 C7_1 C8_1 C19_1 1.7(18)
N6_1 C7_1 C8_1 C9_1 1.2(19)
C16_1 C7_1 C8_1 C9_1 -178.9(11)
C7_1 C8_1 C9_1 O11_1 179.9(12)
C19_1 C8_1 C9_1 O11_1 -1(2)
C7_1 C8_1 C9_1 C10_1 -2.8(19)
C19_1 C8_1 C9_1 C10_1 176.5(12)
O11_1 C9_1 C10_1 C5_1 179.6(12)
C8_1 C9_1 C10_1 C5_1 2.4(19)
N6_1 C5_1 C10_1 C9_1 -0.4(19)
C3_1 C5_1 C10_1 C9_1 -178.2(11)
C10_1 C9_1 O11_1 C12_1 3(2)
C8_1 C9_1 O11_1 C12_1 -179.6(14)
C9_1 O11_1 C12_1 C13_1 175.4(15)
O11_1 C12_1 C13_1 C14_1 169.2(16)
O11_1 C12_1 C13_1 C15_1 -82.1(19)
N6_1 C7_1 C16_1 C17_1 177.3(10)
C8_1 C7_1 C16_1 C17_1 -2.7(18)
N6_1 C7_1 C16_1 N20_1 -4.6(16)
C8_1 C7_1 C16_1 N20_1 175.5(11)
N20_1 C16_1 C17_1 C18_1 -176.4(11)
C7_1 C16_1 C17_1 C18_1 1.6(18)
C16_1 C17_1 C18_1 C19_1 0(2)
C17_1 C18_1 C19_1 C8_1 -1(2)
C7_1 C8_1 C19_1 C18_1 0.2(19)
C9_1 C8_1 C19_1 C18_1 -179.1(12)
C17_1 C16_1 N20_1 C21_1 -5(2)
C7_1 C16_1 N20_1 C21_1 176.9(10)
C16_1 N20_1 C21_1 O22_1 -6.9(19)
C16_1 N20_1 C21_1 C23_1 175.1(10)
O22_1 C21_1 C23_1 N24_1 169.4(10)
N20_1 C21_1 C23_1 N24_1 -12.6(15)
O22_1 C21_1 C23_1 C28_1 -9.4(17)
N20_1 C21_1 C23_1 C28_1 168.7(10)
C28_1 C23_1 N24_1 C25_1 -2.2(17)
C21_1 C23_1 N24_1 C25_1 179.1(10)
C23_1 N24_1 C25_1 C26_1 0.3(18)
C23_1 N24_1 C25_1 C34_1 179.0(10)
N24_1 C25_1 C26_1 C27_1 1(2)
C34_1 C25_1 C26_1 C27_1 -177.6(11)
N24_1 C25_1 C26_1 C37_1 -175.7(12)
C34_1 C25_1 C26_1 C37_1 5.7(18)
C25_1 C26_1 C27_1 C28_1 -1(2)
C37_1 C26_1 C27_1 C28_1 176.0(12)
C25_1 C26_1 C27_1 O29_1 -179.9(11)
C37_1 C26_1 C27_1 O29_1 -3(2)
O29_1 C27_1 C28_1 C23_1 178.0(12)
C26_1 C27_1 C28_1 C23_1 -1(2)
N24_1 C23_1 C28_1 C27_1 2.8(19)
C21_1 C23_1 C28_1 C27_1 -178.5(12)
C28_1 C27_1 O29_1 C30_1 -2(2)
C26_1 C27_1 O29_1 C30_1 177.8(14)
C27_1 O29_1 C30_1 C31_1 173.9(18)
O29_1 C30_1 C31_1 C33_1 -65(2)
O29_1 C30_1 C31_1 C32_1 44(3)
N24_1 C25_1 C34_1 C35_1 176.0(11)
C26_1 C25_1 C34_1 C35_1 -5.3(19)
N24_1 C25_1 C34_1 N38_1 -6.0(17)
C26_1 C25_1 C34_1 N38_1 172.7(11)
N38_1 C34_1 C35_1 C36_1 -177.7(11)
C25_1 C34_1 C35_1 C36_1 0.1(19)
C34_1 C35_1 C36_1 C37_1 4.5(19)
C35_1 C36_1 C37_1 C26_1 -4(2)
C25_1 C26_1 C37_1 C36_1 -1(2)
C27_1 C26_1 C37_1 C36_1 -177.6(13)
C35_1 C34_1 N38_1 C39_1 1(2)
C25_1 C34_1 N38_1 C39_1 -177.4(12)
C34_1 N38_1 C39_1 O40_1 -8(2)
C34_1 N38_1 C39_1 C41_1 171.7(11)
O40_1 C39_1 C41_1 N42_1 160.9(12)
N38_1 C39_1 C41_1 N42_1 -18.6(16)
O40_1 C39_1 C41_1 C46_1 -23.7(19)
N38_1 C39_1 C41_1 C46_1 156.8(11)
C46_1 C41_1 N42_1 C43_1 -0.5(17)
C39_1 C41_1 N42_1 C43_1 174.8(11)
C41_1 N42_1 C43_1 C44_1 -3.2(17)
C41_1 N42_1 C43_1 C52_1 179.4(10)
N42_1 C43_1 C44_1 C45_1 4.4(18)
C52_1 C43_1 C44_1 C45_1 -178.3(11)
N42_1 C43_1 C44_1 C55_1 -175.5(12)
C52_1 C43_1 C44_1 C55_1 1.8(18)
C43_1 C44_1 C45_1 O47_1 179.5(11)
C55_1 C44_1 C45_1 O47_1 -1(2)
C43_1 C44_1 C45_1 C46_1 -2.0(19)
C55_1 C44_1 C45_1 C46_1 177.9(13)
O47_1 C45_1 C46_1 C41_1 177.1(11)
C44_1 C45_1 C46_1 C41_1 -1.3(19)
N42_1 C41_1 C46_1 C45_1 2.7(19)
C39_1 C41_1 C46_1 C45_1 -172.3(12)
C46_1 C45_1 O47_1 C48_1 -4.1(19)
C44_1 C45_1 O47_1 C48_1 174.3(12)
C45_1 O47_1 C48_1 C49_1 179.3(13)
O47_1 C48_1 C49_1 C51_1 60.9(18)
O47_1 C48_1 C49_1 C50_1 -179.4(13)
N42_1 C43_1 C52_1 N56_1 -6.4(16)
C44_1 C43_1 C52_1 N56_1 176.2(10)
N42_1 C43_1 C52_1 C53_1 175.2(11)
C44_1 C43_1 C52_1 C53_1 -2.3(18)
N56_1 C52_1 C53_1 C54_1 -175.8(11)
C43_1 C52_1 C53_1 C54_1 2.4(18)
C52_1 C53_1 C54_1 C55_1 -2(2)
C53_1 C54_1 C55_1 C44_1 2(2)
C43_1 C44_1 C55_1 C54_1 -1.6(19)
C45_1 C44_1 C55_1 C54_1 178.6(13)
C53_1 C52_1 N56_1 C57_1 -9(2)
C43_1 C52_1 N56_1 C57_1 172.2(11)
C52_1 N56_1 C57_1 O58_1 1(2)
C52_1 N56_1 C57_1 C59_1 179.3(11)
O58_1 C57_1 C59_1 N60_1 164.5(11)
N56_1 C57_1 C59_1 N60_1 -14.0(15)
O58_1 C57_1 C59_1 C64_1 -19.3(18)
N56_1 C57_1 C59_1 C64_1 162.2(10)
C64_1 C59_1 N60_1 C61_1 2.6(17)
C57_1 C59_1 N60_1 C61_1 178.6(9)
C59_1 N60_1 C61_1 C62_1 -3.4(16)
C59_1 N60_1 C61_1 C70_1 175.1(11)
N60_1 C61_1 C62_1 C73_1 -179.0(10)
C70_1 C61_1 C62_1 C73_1 2.4(16)
N60_1 C61_1 C62_1 C63_1 1.2(17)
C70_1 C61_1 C62_1 C63_1 -177.4(10)
C73_1 C62_1 C63_1 O65_1 1.3(17)
C61_1 C62_1 C63_1 O65_1 -178.9(9)
C73_1 C62_1 C63_1 C64_1 -178.0(10)
C61_1 C62_1 C63_1 C64_1 1.8(16)
N60_1 C59_1 C64_1 C63_1 0.3(17)
C57_1 C59_1 C64_1 C63_1 -175.5(10)
O65_1 C63_1 C64_1 C59_1 178.3(10)
C62_1 C63_1 C64_1 C59_1 -2.5(17)
C64_1 C63_1 O65_1 C66_1 -5.8(17)
C62_1 C63_1 O65_1 C66_1 175.0(10)
C63_1 O65_1 C66_1 C67_1 -170.0(10)
O65_1 C66_1 C67_1 C69_1 -177.0(11)
O65_1 C66_1 C67_1 C68_1 62.9(15)
N60_1 C61_1 C70_1 C71_1 179.7(11)
C62_1 C61_1 C70_1 C71_1 -1.7(18)
N60_1 C61_1 C70_1 N74_1 -2.2(18)
C62_1 C61_1 C70_1 N74_1 176.3(10)
C61_1 C70_1 C71_1 C72_1 1(2)
N74_1 C70_1 C71_1 C72_1 -176.6(11)
C70_1 C71_1 C72_1 C73_1 -2(2)
C71_1 C72_1 C73_1 C62_1 2.4(19)
C63_1 C62_1 C73_1 C72_1 176.9(11)
C61_1 C62_1 C73_1 C72_1 -2.9(18)
C71_1 C70_1 N74_1 O75_1 -150.3(15)
C61_1 C70_1 N74_1 O75_1 32(2)
C71_1 C70_1 N74_1 O76_1 38(2)
C61_1 C70_1 N74_1 O76_1 -140.4(14)
C406_5 C101_2 N102_2 C103_2 169.3(10)
C101_2 N102_2 C103_2 O104_2 1.8(17)
C101_2 N102_2 C103_2 C105_2 -174.4(9)
O104_2 C103_2 C105_2 N106_2 174.7(9)
N102_2 C103_2 C105_2 N106_2 -9.2(14)
O104_2 C103_2 C105_2 C110_2 -6.0(16)
N102_2 C103_2 C105_2 C110_2 170.2(9)
C110_2 C105_2 N106_2 C107_2 -2.0(16)
C103_2 C105_2 N106_2 C107_2 177.3(9)
C105_2 N106_2 C107_2 C108_2 0.6(16)
C105_2 N106_2 C107_2 C116_2 -179.5(9)
N106_2 C107_2 C108_2 C109_2 0.8(17)
C116_2 C107_2 C108_2 C109_2 -179.0(10)
N106_2 C107_2 C108_2 C119_2 -177.2(10)
C116_2 C107_2 C108_2 C119_2 2.9(17)
C107_2 C108_2 C109_2 O111_2 -179.3(10)
C119_2 C108_2 C109_2 O111_2 -1.4(17)
C107_2 C108_2 C109_2 C110_2 -0.9(17)
C119_2 C108_2 C109_2 C110_2 177.1(11)
O111_2 C109_2 C110_2 C105_2 178.0(10)
C108_2 C109_2 C110_2 C105_2 -0.4(17)
N106_2 C105_2 C110_2 C109_2 1.9(17)
C103_2 C105_2 C110_2 C109_2 -177.4(10)
C110_2 C109_2 O111_2 C112_2 -1.6(17)
C108_2 C109_2 O111_2 C112_2 176.8(10)
C109_2 O111_2 C112_2 C113_2 -173.5(11)
O111_2 C112_2 C113_2 C115_2 60.5(16)
O111_2 C112_2 C113_2 C114_2 -174.8(11)
N106_2 C107_2 C116_2 C117_2 177.5(10)
C108_2 C107_2 C116_2 C117_2 -2.7(17)
N106_2 C107_2 C116_2 N120_2 -4.5(15)
C108_2 C107_2 C116_2 N120_2 175.4(10)
N120_2 C116_2 C117_2 C118_2 -176.6(10)
C107_2 C116_2 C117_2 C118_2 1.3(18)
C116_2 C117_2 C118_2 C119_2 -0.3(18)
C117_2 C118_2 C119_2 C108_2 0.7(18)
C107_2 C108_2 C119_2 C118_2 -2.0(17)
C109_2 C108_2 C119_2 C118_2 -179.9(11)
C117_2 C116_2 N120_2 C121_2 -5.4(19)
C107_2 C116_2 N120_2 C121_2 176.6(10)
C116_2 N120_2 C121_2 O122_2 -4.8(19)
C116_2 N120_2 C121_2 C123_2 175.0(11)
O122_2 C121_2 C123_2 N124_2 165.2(10)
N120_2 C121_2 C123_2 N124_2 -14.7(15)
O122_2 C121_2 C123_2 C128_2 -17.9(18)
N120_2 C121_2 C123_2 C128_2 162.2(10)
C128_2 C123_2 N124_2 C125_2 0.2(16)
C121_2 C123_2 N124_2 C125_2 177.2(11)
C123_2 N124_2 C125_2 C134_2 178.9(10)
C123_2 N124_2 C125_2 C126_2 -3.5(17)
N124_2 C125_2 C126_2 C137_2 -176.1(12)
C134_2 C125_2 C126_2 C137_2 1.4(19)
N124_2 C125_2 C126_2 C127_2 5.9(18)
C134_2 C125_2 C126_2 C127_2 -176.6(12)
C137_2 C126_2 C127_2 O129_2 0(2)
C125_2 C126_2 C127_2 O129_2 177.7(11)
C137_2 C126_2 C127_2 C128_2 177.2(14)
C125_2 C126_2 C127_2 C128_2 -5(2)
O129_2 C127_2 C128_2 C123_2 178.9(11)
C126_2 C127_2 C128_2 C123_2 2(2)
N124_2 C123_2 C128_2 C127_2 0.6(19)
C121_2 C123_2 C128_2 C127_2 -176.2(13)
C128_2 C127_2 O129_2 C130_2 0(2)
C126_2 C127_2 O129_2 C130_2 177.2(13)
C127_2 O129_2 C130_2 C131_2 -175.7(13)
O129_2 C130_2 C131_2 C132_2 167.1(16)
O129_2 C130_2 C131_2 C133_2 -71.6(19)
N124_2 C125_2 C134_2 C135_2 175.7(12)
C126_2 C125_2 C134_2 C135_2 -1.9(19)
N124_2 C125_2 C134_2 N138_2 -7.6(16)
C126_2 C125_2 C134_2 N138_2 174.8(10)
N138_2 C134_2 C135_2 C136_2 -175.6(12)
C125_2 C134_2 C135_2 C136_2 1(2)
C134_2 C135_2 C136_2 C137_2 1(2)
C127_2 C126_2 C137_2 C136_2 178.1(13)
C125_2 C126_2 C137_2 C136_2 0(2)
C135_2 C136_2 C137_2 C126_2 -1(2)
C135_2 C134_2 N138_2 C139_2 -15(2)
C125_2 C134_2 N138_2 C139_2 168.7(11)
C134_2 N138_2 C139_2 O140_2 1.3(19)
C134_2 N138_2 C139_2 C141_2 -176.5(10)
O140_2 C139_2 C141_2 N142_2 169.2(11)
N138_2 C139_2 C141_2 N142_2 -12.9(15)
O140_2 C139_2 C141_2 C146_2 -13.1(18)
N138_2 C139_2 C141_2 C146_2 164.7(10)
C146_2 C141_2 N142_2 C143_2 -0.9(16)
C139_2 C141_2 N142_2 C143_2 176.6(9)
C141_2 N142_2 C143_2 C144_2 -2.3(16)
C141_2 N142_2 C143_2 C152_2 177.8(10)
N142_2 C143_2 C144_2 C145_2 4.1(17)
C152_2 C143_2 C144_2 C145_2 -176.0(11)
N142_2 C143_2 C144_2 C155_2 -177.5(10)
C152_2 C143_2 C144_2 C155_2 2.4(16)
C143_2 C144_2 C145_2 O147_2 -179.4(9)
C155_2 C144_2 C145_2 O147_2 2.3(17)
C143_2 C144_2 C145_2 C146_2 -2.4(16)
C155_2 C144_2 C145_2 C146_2 179.3(10)
O147_2 C145_2 C146_2 C141_2 176.0(10)
C144_2 C145_2 C146_2 C141_2 -0.8(17)
N142_2 C141_2 C146_2 C145_2 2.6(18)
C139_2 C141_2 C146_2 C145_2 -174.9(10)
C146_2 C145_2 O147_2 C148_2 0.9(17)
C144_2 C145_2 O147_2 C148_2 177.6(10)
C145_2 O147_2 C148_2 C149_2 179.6(9)
O147_2 C148_2 C149_2 C151_2 -166.2(11)
O147_2 C148_2 C149_2 C150_2 72.4(14)
N142_2 C143_2 C152_2 C153_2 175.9(10)
C144_2 C143_2 C152_2 C153_2 -4.0(18)
N142_2 C143_2 C152_2 N156_2 -2.9(15)
C144_2 C143_2 C152_2 N156_2 177.2(10)
C143_2 C152_2 C153_2 C154_2 2.6(18)
N156_2 C152_2 C153_2 C154_2 -178.8(10)
C152_2 C153_2 C154_2 C155_2 0.4(19)
C153_2 C154_2 C155_2 C144_2 -2.0(19)
C145_2 C144_2 C155_2 C154_2 178.9(11)
C143_2 C144_2 C155_2 C154_2 0.6(17)
C153_2 C152_2 N156_2 C157_2 -4.3(19)
C143_2 C152_2 N156_2 C157_2 174.3(11)
C152_2 N156_2 C157_2 O158_2 2(2)
C152_2 N156_2 C157_2 C159_2 -178.5(10)
O158_2 C157_2 C159_2 N160_2 162.9(13)
N156_2 C157_2 C159_2 N160_2 -16.7(17)
O158_2 C157_2 C159_2 C164_2 -18(2)
N156_2 C157_2 C159_2 C164_2 162.1(11)
C164_2 C159_2 N160_2 C161_2 -0.4(19)
C157_2 C159_2 N160_2 C161_2 178.3(10)
C159_2 N160_2 C161_2 C170_2 176.8(12)
C159_2 N160_2 C161_2 C162_2 -4.1(17)
N160_2 C161_2 C162_2 C173_2 -173.3(11)
C170_2 C161_2 C162_2 C173_2 5.8(17)
N160_2 C161_2 C162_2 C163_2 3.0(18)
C170_2 C161_2 C162_2 C163_2 -177.9(12)
C173_2 C162_2 C163_2 O165_2 -3(2)
C161_2 C162_2 C163_2 O165_2 -179.2(10)
C173_2 C162_2 C163_2 C164_2 178.8(12)
C161_2 C162_2 C163_2 C164_2 2.8(19)
O165_2 C163_2 C164_2 C159_2 175.1(12)
C162_2 C163_2 C164_2 C159_2 -7.1(19)
N160_2 C159_2 C164_2 C163_2 6(2)
C157_2 C159_2 C164_2 C163_2 -172.6(11)
C164_2 C163_2 O165_2 C166_2 -3(2)
C162_2 C163_2 O165_2 C166_2 179.0(14)
C163_2 O165_2 C166_2 C167_2 -155.9(15)
O165_2 C166_2 C167_2 C169_2 -66(2)
O165_2 C166_2 C167_2 C168_2 51(2)
N160_2 C161_2 C170_2 C171_2 172.1(11)
C162_2 C161_2 C170_2 C171_2 -6.9(19)
N160_2 C161_2 C170_2 N174_2 -7.1(19)
C162_2 C161_2 C170_2 N174_2 173.8(11)
C161_2 C170_2 C171_2 C172_2 3.0(19)
N174_2 C170_2 C171_2 C172_2 -177.7(12)
C170_2 C171_2 C172_2 C173_2 2(2)
C171_2 C172_2 C173_2 C162_2 -3(2)
C163_2 C162_2 C173_2 C172_2 -176.7(14)
C161_2 C162_2 C173_2 C172_2 -1(2)
C171_2 C170_2 N174_2 O175_2 -29.6(18)
C161_2 C170_2 N174_2 O175_2 149.7(13)
C171_2 C170_2 N174_2 O176_2 143.3(12)
C161_2 C170_2 N174_2 O176_2 -37.5(17)
C413_5 C201_3 N202_3 C203_3 177.4(10)
C201_3 N202_3 C203_3 O204_3 -1.2(18)
C201_3 N202_3 C203_3 C205_3 -178.1(10)
O204_3 C203_3 C205_3 N206_3 168.9(10)
N202_3 C203_3 C205_3 N206_3 -14.1(15)
O204_3 C203_3 C205_3 C210_3 -13.1(18)
N202_3 C203_3 C205_3 C210_3 163.8(11)
C210_3 C205_3 N206_3 C207_3 -1.0(17)
C203_3 C205_3 N206_3 C207_3 176.9(10)
C205_3 N206_3 C207_3 C216_3 179.8(10)
C205_3 N206_3 C207_3 C208_3 -0.4(17)
N206_3 C207_3 C208_3 C209_3 1.3(18)
C216_3 C207_3 C208_3 C209_3 -178.9(11)
N206_3 C207_3 C208_3 C219_3 -178.1(11)
C216_3 C207_3 C208_3 C219_3 1.6(18)
C207_3 C208_3 C209_3 O211_3 -179.8(11)
C219_3 C208_3 C209_3 O211_3 -0.4(19)
C207_3 C208_3 C209_3 C210_3 -0.8(18)
C219_3 C208_3 C209_3 C210_3 178.6(13)
O211_3 C209_3 C210_3 C205_3 178.4(12)
C208_3 C209_3 C210_3 C205_3 -0.5(19)
N206_3 C205_3 C210_3 C209_3 1.5(19)
C203_3 C205_3 C210_3 C209_3 -176.2(11)
C210_3 C209_3 O211_3 C212_3 9(2)
C208_3 C209_3 O211_3 C212_3 -172.2(12)
C209_3 O211_3 C212_3 C213_3 -86(2)
O211_3 C212_3 C213_3 C215_3 -172.2(15)
O211_3 C212_3 C213_3 C214_3 -59(2)
N206_3 C207_3 C216_3 N220_3 -4.3(16)
C208_3 C207_3 C216_3 N220_3 175.9(11)
N206_3 C207_3 C216_3 C217_3 176.0(11)
C208_3 C207_3 C216_3 C217_3 -3.7(17)
N220_3 C216_3 C217_3 C218_3 -176.5(11)
C207_3 C216_3 C217_3 C218_3 3.1(18)
C216_3 C217_3 C218_3 C219_3 0(2)
C217_3 C218_3 C219_3 C208_3 -2(2)
C209_3 C208_3 C219_3 C218_3 -178.3(12)
C207_3 C208_3 C219_3 C218_3 1.1(19)
C217_3 C216_3 N220_3 C221_3 -1(2)
C207_3 C216_3 N220_3 C221_3 179.2(11)
C216_3 N220_3 C221_3 O222_3 -6.4(19)
C216_3 N220_3 C221_3 C223_3 175.7(11)
O222_3 C221_3 C223_3 N224_3 165.4(10)
N220_3 C221_3 C223_3 N224_3 -16.7(15)
O222_3 C221_3 C223_3 C228_3 -15.0(17)
N220_3 C221_3 C223_3 C228_3 162.9(10)
C228_3 C223_3 N224_3 C225_3 -3.3(16)
C221_3 C223_3 N224_3 C225_3 176.3(10)
C223_3 N224_3 C225_3 C226_3 1.2(16)
C223_3 N224_3 C225_3 C234_3 179.6(10)
N224_3 C225_3 C226_3 C227_3 0.9(18)
C234_3 C225_3 C226_3 C227_3 -177.5(11)
N224_3 C225_3 C226_3 C237_3 -175.0(11)
C234_3 C225_3 C226_3 C237_3 6.5(17)
C225_3 C226_3 C227_3 O229_3 178.6(11)
C237_3 C226_3 C227_3 O229_3 -5.8(19)
C225_3 C226_3 C227_3 C228_3 -1.0(19)
C237_3 C226_3 C227_3 C228_3 174.7(12)
O229_3 C227_3 C228_3 C223_3 179.5(11)
C226_3 C227_3 C228_3 C223_3 -0.9(19)
N224_3 C223_3 C228_3 C227_3 3.3(18)
C221_3 C223_3 C228_3 C227_3 -176.3(12)
C228_3 C227_3 O229_3 C230_3 -1(2)
C226_3 C227_3 O229_3 C230_3 179.4(14)
C227_3 O229_3 C230_3 C231_3 -175.0(15)
O229_3 C230_3 C231_3 C233_3 -72(2)
O229_3 C230_3 C231_3 C232_3 178.1(16)
N224_3 C225_3 C234_3 C235_3 175.7(11)
C226_3 C225_3 C234_3 C235_3 -5.8(18)
N224_3 C225_3 C234_3 N238_3 -6.5(15)
C226_3 C225_3 C234_3 N238_3 172.0(10)
N238_3 C234_3 C235_3 C236_3 -174.9(11)
C225_3 C234_3 C235_3 C236_3 2.7(19)
C234_3 C235_3 C236_3 C237_3 -1(2)
C235_3 C236_3 C237_3 C226_3 1(2)
C225_3 C226_3 C237_3 C236_3 -4.4(18)
C227_3 C226_3 C237_3 C236_3 179.9(12)
C235_3 C234_3 N238_3 C239_3 -3(2)
C225_3 C234_3 N238_3 C239_3 179.4(12)
C234_3 N238_3 C239_3 O240_3 -5(2)
C234_3 N238_3 C239_3 C241_3 178.1(11)
O240_3 C239_3 C241_3 N242_3 168.0(12)
N238_3 C239_3 C241_3 N242_3 -14.7(17)
O240_3 C239_3 C241_3 C246_3 -13(2)
N238_3 C239_3 C241_3 C246_3 164.6(12)
C246_3 C241_3 N242_3 C243_3 -2.1(19)
C239_3 C241_3 N242_3 C243_3 177.2(11)
C241_3 N242_3 C243_3 C244_3 -1.2(18)
C241_3 N242_3 C243_3 C252_3 -179.6(11)
N242_3 C243_3 C244_3 C245_3 3(2)
C252_3 C243_3 C244_3 C245_3 -178.7(13)
N242_3 C243_3 C244_3 C255_3 -177.1(12)
C252_3 C243_3 C244_3 C255_3 1(2)
C243_3 C244_3 C245_3 O247_3 175.8(13)
C255_3 C244_3 C245_3 O247_3 -4(2)
C243_3 C244_3 C245_3 C246_3 -2(2)
C255_3 C244_3 C245_3 C246_3 178.5(13)
O247_3 C245_3 C246_3 C241_3 -178.6(13)
C244_3 C245_3 C246_3 C241_3 -1(2)
N242_3 C241_3 C246_3 C245_3 3(2)
C239_3 C241_3 C246_3 C245_3 -176.0(12)
C244_3 C245_3 O247_3 C248_3 -179.0(16)
C246_3 C245_3 O247_3 C248_3 -2(2)
C245_3 O247_3 C248_3 C249_3 -176.8(16)
O247_3 C248_3 C249_3 C250_3 178.0(18)
O247_3 C248_3 C249_3 C251_3 -69(2)
N242_3 C243_3 C252_3 C253_3 175.0(11)
C244_3 C243_3 C252_3 C253_3 -3(2)
N242_3 C243_3 C252_3 N256_3 -8.3(16)
C244_3 C243_3 C252_3 N256_3 173.3(11)
N256_3 C252_3 C253_3 C254_3 -172.5(11)
C243_3 C252_3 C253_3 C254_3 4.0(19)
C252_3 C253_3 C254_3 C255_3 -3(2)
C253_3 C254_3 C255_3 C244_3 0(2)
C245_3 C244_3 C255_3 C254_3 -179.9(15)
C243_3 C244_3 C255_3 C254_3 0(2)
C253_3 C252_3 N256_3 C257_3 -3.5(19)
C243_3 C252_3 N256_3 C257_3 179.8(12)
C252_3 N256_3 C257_3 O258_3 -4(2)
C252_3 N256_3 C257_3 C259_3 175.3(11)
O258_3 C257_3 C259_3 N260_3 168.5(12)
N256_3 C257_3 C259_3 N260_3 -11.3(15)
O258_3 C257_3 C259_3 C264_3 -12.7(18)
N256_3 C257_3 C259_3 C264_3 167.5(10)
C264_3 C259_3 N260_3 C261_3 1.1(16)
C257_3 C259_3 N260_3 C261_3 179.8(9)
C259_3 N260_3 C261_3 C262_3 -3.5(16)
C259_3 N260_3 C261_3 C270_3 176.9(11)
N260_3 C261_3 C262_3 C263_3 2.2(17)
C270_3 C261_3 C262_3 C263_3 -178.2(11)
N260_3 C261_3 C262_3 C273_3 -176.3(10)
C270_3 C261_3 C262_3 C273_3 3.3(17)
C261_3 C262_3 C263_3 C264_3 1.7(18)
C273_3 C262_3 C263_3 C264_3 -179.9(11)
C261_3 C262_3 C263_3 O265_3 -177.8(10)
C273_3 C262_3 C263_3 O265_3 0.6(17)
O265_3 C263_3 C264_3 C259_3 175.4(11)
C262_3 C263_3 C264_3 C259_3 -4.0(17)
N260_3 C259_3 C264_3 C263_3 2.7(17)
C257_3 C259_3 C264_3 C263_3 -176.0(11)
C264_3 C263_3 O265_3 C266_3 -6.3(18)
C262_3 C263_3 O265_3 C266_3 173.1(11)
C263_3 O265_3 C266_3 C267_3 -163.4(11)
O265_3 C266_3 C267_3 C268_3 61.2(17)
O265_3 C266_3 C267_3 C269_3 179.9(12)
N260_3 C261_3 C270_3 C271_3 175.8(10)
C262_3 C261_3 C270_3 C271_3 -3.8(18)
N260_3 C261_3 C270_3 N274_3 -7.8(18)
C262_3 C261_3 C270_3 N274_3 172.6(11)
C261_3 C270_3 C271_3 C272_3 1.0(18)
N274_3 C270_3 C271_3 C272_3 -175.7(11)
C270_3 C271_3 C272_3 C273_3 2(2)
C271_3 C272_3 C273_3 C262_3 -3(2)
C261_3 C262_3 C273_3 C272_3 0.0(18)
C263_3 C262_3 C273_3 C272_3 -178.4(12)
C271_3 C270_3 N274_3 O276_3 148.4(12)
C261_3 C270_3 N274_3 O276_3 -28.1(18)
C271_3 C270_3 N274_3 O275_3 -30.3(17)
C261_3 C270_3 N274_3 O275_3 153.2(12)
C415_5 C301_4 N302_4 C303_4 167.6(10)
C301_4 N302_4 C303_4 O304_4 0.7(17)
C301_4 N302_4 C303_4 C305_4 -175.1(10)
O304_4 C303_4 C305_4 N306_4 175.5(10)
N302_4 C303_4 C305_4 N306_4 -8.6(15)
O304_4 C303_4 C305_4 C310_4 -4.0(17)
N302_4 C303_4 C305_4 C310_4 171.9(10)
C310_4 C305_4 N306_4 C307_4 -1.0(17)
C303_4 C305_4 N306_4 C307_4 179.6(10)
C305_4 N306_4 C307_4 C308_4 -2.3(17)
C305_4 N306_4 C307_4 C316_4 -178.0(10)
N306_4 C307_4 C308_4 C309_4 4.1(19)
C316_4 C307_4 C308_4 C309_4 179.6(11)
N306_4 C307_4 C308_4 C319_4 -178.5(11)
C316_4 C307_4 C308_4 C319_4 -3.0(18)
C307_4 C308_4 C309_4 O311_4 179.1(12)
C319_4 C308_4 C309_4 O311_4 2(2)
C307_4 C308_4 C309_4 C310_4 -3(2)
C319_4 C308_4 C309_4 C310_4 -179.8(13)
O311_4 C309_4 C310_4 C305_4 177.8(12)
C308_4 C309_4 C310_4 C305_4 0(2)
N306_4 C305_4 C310_4 C309_4 2.4(19)
C303_4 C305_4 C310_4 C309_4 -178.2(11)
C310_4 C309_4 O311_4 C312_4 0(2)
C308_4 C309_4 O311_4 C312_4 177.9(14)
C309_4 O311_4 C312_4 C313_4 164.3(17)
O311_4 C312_4 C313_4 C314_4 -178.5(18)
O311_4 C312_4 C313_4 C315_4 -62(2)
N306_4 C307_4 C316_4 C317_4 176.2(11)
C308_4 C307_4 C316_4 C317_4 0.6(18)
N306_4 C307_4 C316_4 N320_4 -7.3(15)
C308_4 C307_4 C316_4 N320_4 177.0(11)
N320_4 C316_4 C317_4 C318_4 -175.3(11)
C307_4 C316_4 C317_4 C318_4 0.8(19)
C316_4 C317_4 C318_4 C319_4 1(2)
C317_4 C318_4 C319_4 C308_4 -3(2)
C309_4 C308_4 C319_4 C318_4 -178.4(13)
C307_4 C308_4 C319_4 C318_4 4(2)
C317_4 C316_4 N320_4 C321_4 -9(2)
C307_4 C316_4 N320_4 C321_4 174.5(11)
C316_4 N320_4 C321_4 O322_4 -4(2)
C316_4 N320_4 C321_4 C323_4 174.6(11)
O322_4 C321_4 C323_4 N324_4 168.6(11)
N320_4 C321_4 C323_4 N324_4 -10.4(15)
O322_4 C321_4 C323_4 C328_4 -10.4(18)
N320_4 C321_4 C323_4 C328_4 170.7(10)
C328_4 C323_4 N324_4 C325_4 -2.9(17)
C321_4 C323_4 N324_4 C325_4 178.1(11)
C323_4 N324_4 C325_4 C326_4 -1.5(17)
C323_4 N324_4 C325_4 C334_4 179.3(10)
N324_4 C325_4 C326_4 C337_4 -174.2(11)
C334_4 C325_4 C326_4 C337_4 4.9(18)
N324_4 C325_4 C326_4 C327_4 7.1(18)
C334_4 C325_4 C326_4 C327_4 -173.8(11)
C337_4 C326_4 C327_4 O329_4 -3.2(19)
C325_4 C326_4 C327_4 O329_4 175.4(11)
C337_4 C326_4 C327_4 C328_4 173.2(13)
C325_4 C326_4 C327_4 C328_4 -8.3(19)
O329_4 C327_4 C328_4 C323_4 -179.7(12)
C326_4 C327_4 C328_4 C323_4 4(2)
N324_4 C323_4 C328_4 C327_4 1(2)
C321_4 C323_4 C328_4 C327_4 -179.6(12)
C328_4 C327_4 O329_4 C330_4 5(2)
C326_4 C327_4 O329_4 C330_4 -178.9(13)
C327_4 O329_4 C330_4 C331_4 163.3(16)
O329_4 C330_4 C331_4 C332_4 -60(3)
O329_4 C330_4 C331_4 C333_4 61(2)
N324_4 C325_4 C334_4 C335_4 173.1(11)
C326_4 C325_4 C334_4 C335_4 -6.1(17)
N324_4 C325_4 C334_4 N338_4 -7.7(15)
C326_4 C325_4 C334_4 N338_4 173.1(10)
C325_4 C334_4 C335_4 C336_4 1.4(18)
N338_4 C334_4 C335_4 C336_4 -177.6(10)
C334_4 C335_4 C336_4 C337_4 4.7(19)
C335_4 C336_4 C337_4 C326_4 -5.8(19)
C325_4 C326_4 C337_4 C336_4 1.0(19)
C327_4 C326_4 C337_4 C336_4 179.5(12)
C335_4 C334_4 N338_4 C339_4 -4.3(19)
C325_4 C334_4 N338_4 C339_4 176.6(11)
C334_4 N338_4 C339_4 O340_4 -6.8(19)
C334_4 N338_4 C339_4 C341_4 177.0(10)
O340_4 C339_4 C341_4 N342_4 165.3(11)
N338_4 C339_4 C341_4 N342_4 -18.4(14)
O340_4 C339_4 C341_4 C346_4 -21.5(17)
N338_4 C339_4 C341_4 C346_4 154.8(10)
C346_4 C341_4 N342_4 C343_4 -0.7(16)
C339_4 C341_4 N342_4 C343_4 172.4(9)
C341_4 N342_4 C343_4 C344_4 -1.2(15)
C341_4 N342_4 C343_4 C352_4 176.9(10)
N342_4 C343_4 C344_4 C345_4 1.1(16)
C352_4 C343_4 C344_4 C345_4 -176.8(11)
N342_4 C343_4 C344_4 C355_4 -178.3(10)
C352_4 C343_4 C344_4 C355_4 3.8(16)
C343_4 C344_4 C345_4 O347_4 -179.0(9)
C355_4 C344_4 C345_4 O347_4 0.4(17)
C343_4 C344_4 C345_4 C346_4 0.7(16)
C355_4 C344_4 C345_4 C346_4 -180.0(10)
O347_4 C345_4 C346_4 C341_4 177.2(10)
C344_4 C345_4 C346_4 C341_4 -2.4(16)
N342_4 C341_4 C346_4 C345_4 2.5(17)
C339_4 C341_4 C346_4 C345_4 -170.1(11)
C346_4 C345_4 O347_4 C348_4 -6.2(18)
C344_4 C345_4 O347_4 C348_4 173.3(12)
C345_4 O347_4 C348_4 C349_4 -177.6(11)
O347_4 C348_4 C349_4 C350_4 -58.0(18)
O347_4 C348_4 C349_4 C351_4 -176.5(13)
N342_4 C343_4 C352_4 N356_4 -1.2(14)
C344_4 C343_4 C352_4 N356_4 176.9(9)
N342_4 C343_4 C352_4 C353_4 178.1(10)
C344_4 C343_4 C352_4 C353_4 -3.8(16)
N356_4 C352_4 C353_4 C354_4 -177.8(10)
C343_4 C352_4 C353_4 C354_4 2.9(16)
C352_4 C353_4 C354_4 C355_4 -2.3(18)
C353_4 C354_4 C355_4 C344_4 2.4(19)
C343_4 C344_4 C355_4 C354_4 -3.0(17)
C345_4 C344_4 C355_4 C354_4 177.6(11)
C353_4 C352_4 N356_4 C357_4 -8.8(19)
C343_4 C352_4 N356_4 C357_4 170.4(12)
C352_4 N356_4 C357_4 O358_4 0(2)
C352_4 N356_4 C357_4 C359_4 -176.6(10)
O358_4 C357_4 C359_4 N360_4 158.3(13)
N356_4 C357_4 C359_4 N360_4 -24.7(16)
O358_4 C357_4 C359_4 C364_4 -23(2)
N356_4 C357_4 C359_4 C364_4 154.4(11)
C364_4 C359_4 N360_4 C361_4 -0.8(19)
C357_4 C359_4 N360_4 C361_4 178.2(11)
C359_4 N360_4 C361_4 C362_4 -0.8(19)
C359_4 N360_4 C361_4 C370_4 178.6(13)
N360_4 C361_4 C362_4 C373_4 -179.1(13)
C370_4 C361_4 C362_4 C373_4 2(2)
N360_4 C361_4 C362_4 C363_4 0(2)
C370_4 C361_4 C362_4 C363_4 -179.4(14)
C361_4 C362_4 C363_4 O365_4 -177.8(12)
C373_4 C362_4 C363_4 O365_4 1(2)
C361_4 C362_4 C363_4 C364_4 2(2)
C373_4 C362_4 C363_4 C364_4 -178.5(13)
O365_4 C363_4 C364_4 C359_4 176.4(12)
C362_4 C363_4 C364_4 C359_4 -4(2)
N360_4 C359_4 C364_4 C363_4 3(2)
C357_4 C359_4 C364_4 C363_4 -175.7(12)
C364_4 C363_4 O365_4 C366_4 -12(2)
C362_4 C363_4 O365_4 C366_4 168.4(13)
C363_4 O365_4 C366_4 C367_4 -167.4(12)
O365_4 C366_4 C367_4 C369_4 59.4(18)
O365_4 C366_4 C367_4 C368_4 -64(2)
N360_4 C361_4 C370_4 C371_4 177.8(14)
C362_4 C361_4 C370_4 C371_4 -3(2)
N360_4 C361_4 C370_4 N374_4 -2(2)
C362_4 C361_4 C370_4 N374_4 177.2(14)
C361_4 C370_4 C371_4 C372_4 4(2)
N374_4 C370_4 C371_4 C372_4 -176.0(14)
C370_4 C371_4 C372_4 C373_4 -4(2)
C371_4 C372_4 C373_4 C362_4 3(3)
C361_4 C362_4 C373_4 C372_4 -2(2)
C363_4 C362_4 C373_4 C372_4 179.0(16)
C371_4 C370_4 N374_4 O376_4 -100(2)
C361_4 C370_4 N374_4 O376_4 80(3)
C371_4 C370_4 N374_4 O375_4 95(2)
C361_4 C370_4 N374_4 O375_4 -85(2)
C406_5 N401_5 C402_5 C403_5 -3.8(17)
C406_5 N401_5 C402_5 C1_1 -179.4(9)
N2_1 C1_1 C402_5 N401_5 -20.1(14)
N2_1 C1_1 C402_5 C403_5 164.0(10)
N401_5 C402_5 C403_5 C404_5 5.2(18)
C1_1 C402_5 C403_5 C404_5 -179.3(10)
C402_5 C403_5 C404_5 C405_5 -4.8(18)
C402_5 C403_5 C404_5 O407_5 176.5(11)
C403_5 C404_5 C405_5 C406_5 3.4(19)
O407_5 C404_5 C405_5 C406_5 -177.8(10)
C404_5 C405_5 C406_5 N401_5 -2.0(18)
C404_5 C405_5 C406_5 C101_2 177.3(11)
C402_5 N401_5 C406_5 C405_5 2.1(16)
C402_5 N401_5 C406_5 C101_2 -177.3(9)
N102_2 C101_2 C406_5 C405_5 162.9(10)
N102_2 C101_2 C406_5 N401_5 -17.6(13)
C405_5 C404_5 O407_5 C408_5 174.1(10)
C403_5 C404_5 O407_5 C408_5 -7.2(17)
C404_5 O407_5 C408_5 C409_5 -72.9(14)
O407_5 C408_5 C409_5 O410_5 -58.5(14)
C408_5 C409_5 O410_5 C411_5 -73.3(14)
C409_5 O410_5 C411_5 C416_5 170.2(10)
C409_5 O410_5 C411_5 C412_5 -7.9(17)
O410_5 C411_5 C412_5 C413_5 179.8(11)
C416_5 C411_5 C412_5 C413_5 1.7(17)
C411_5 C412_5 C413_5 N414_5 -1.4(17)
C411_5 C412_5 C413_5 C201_3 178.8(10)
N202_3 C201_3 C413_5 N414_5 -15.9(13)
N202_3 C201_3 C413_5 C412_5 163.9(10)
C412_5 C413_5 N414_5 C415_5 0.2(16)
C201_3 C413_5 N414_5 C415_5 -180.0(9)
C413_5 N414_5 C415_5 C416_5 0.6(15)
C413_5 N414_5 C415_5 C301_4 -179.1(9)
N302_4 C301_4 C415_5 N414_5 -17.9(13)
N302_4 C301_4 C415_5 C416_5 162.4(10)
O410_5 C411_5 C416_5 C415_5 -179.2(10)
C412_5 C411_5 C416_5 C415_5 -0.9(17)
N414_5 C415_5 C416_5 C411_5 -0.3(17)
C301_4 C415_5 C416_5 C411_5 179.4(10)
Cl1_6 C2_6 C3_6 Cl4_6 -61(2)
